data_4071385
loop_
_publ_author_name
'Downing, Joanne H.'
'Floure, Jo\"elle'
'Heslop, Katie'
'Haddow, Mairi F.'
'Hopewell, Jonathan'
'Lusi, Matteo'
'Phetmung, Hirahataya'
'Orpen, A. Guy'
'Pringle, Paul G.'
'Pugh, Robert I.'
'Zambrano-Williams, Damaris'

_publ_section_title
;
 General Routes to Alkyl Phosphatrioxaadamantane Ligands
;
_journal_issue 13
_journal_name_full Organometallics
_journal_page_first 3216
_journal_paper_doi 10.1021/om800141y
_journal_volume 27
_journal_year 2008
_chemical_formula_moiety 'C60 H114 Cl2 O6 P2 Pt'
_chemical_formula_sum 'C60 H114 Cl2 O6 P2 Pt'
_chemical_formula_weight 1259.44
_chemical_name_systematic
;
 ?
;
_space_group_IT_number 2
_symmetry_cell_setting triclinic
_symmetry_space_group_name_Hall '-P 1'
_symmetry_space_group_name_H-M 'P -1'
_atom_sites_solution_hydrogens geom
_atom_sites_solution_primary direct
_atom_sites_solution_secondary difmap
_audit_creation_method SHELXL-97
_cell_angle_alpha 85.08(3)
_cell_angle_beta 84.42(3)
_cell_angle_gamma 76.65(3)
_cell_formula_units_Z 4
_cell_length_a 14.959(3)
_cell_length_b 16.978(3)
_cell_length_c 26.764(5)
_cell_measurement_reflns_used 2179
_cell_measurement_temperature 100(2)
_cell_measurement_theta_max 18.764
_cell_measurement_theta_min 2.299
_cell_volume 6568(2)
_computing_cell_refinement 'Bruker SMART V5.054 (Bruker, 1998)'
_computing_data_collection 'Bruker SMART V5.054 (Bruker, 1998)'
_computing_data_reduction 'Bruker SAINT V6.0 (Bruker, 1998)'
_computing_molecular_graphics 'Bruker SHELXTL V6.1 (Bruker AXS, 2000)'
_computing_publication_material 'Bruker SHELXTL V6.1 (Bruker AXS, 2000)'
_computing_structure_refinement 'SHELXL-97 (Sheldrick, 1997)'
_computing_structure_solution 'SHELXS-97 (Sheldrick, 1990)'
_diffrn_ambient_temperature 100(2)
_diffrn_detector_area_resol_mean 8.5
_diffrn_measured_fraction_theta_full 0.997
_diffrn_measured_fraction_theta_max 0.997
_diffrn_measurement_device_type 'CCD area detector'
_diffrn_measurement_method 'omega scans'
_diffrn_radiation_monochromator graphite
_diffrn_radiation_source 'fine-focus sealed tube'
_diffrn_radiation_type MoK\a
_diffrn_radiation_wavelength 0.71073
_diffrn_reflns_av_R_equivalents 0.1530
_diffrn_reflns_av_sigmaI/netI 0.2441
_diffrn_reflns_limit_h_max 19
_diffrn_reflns_limit_h_min -19
_diffrn_reflns_limit_k_max 21
_diffrn_reflns_limit_k_min -22
_diffrn_reflns_limit_l_max 33
_diffrn_reflns_limit_l_min -34
_diffrn_reflns_number 75284
_diffrn_reflns_theta_full 27.48
_diffrn_reflns_theta_max 27.48
_diffrn_reflns_theta_min 0.77
_diffrn_standards_decay_% 0
_diffrn_standards_number 0
_exptl_absorpt_coefficient_mu 2.310
_exptl_absorpt_correction_T_max 0.870000
_exptl_absorpt_correction_T_min 0.388155
_exptl_absorpt_correction_type multi-scan
_exptl_absorpt_process_details 'SADABS V2.1'
_exptl_crystal_colour colourless
_exptl_crystal_density_diffrn 1.274
_exptl_crystal_density_method 'not measured'
_exptl_crystal_description stalk
_exptl_crystal_F_000 2656
_exptl_crystal_size_max 0.38
_exptl_crystal_size_mid 0.10
_exptl_crystal_size_min 0.06
_platon_squeeze_details ' ?'
_refine_diff_density_max 1.870
_refine_diff_density_min -2.977
_refine_diff_density_rms 0.189
_refine_ls_extinction_method none
_refine_ls_goodness_of_fit_ref 0.988
_refine_ls_hydrogen_treatment constr
_refine_ls_matrix_type full
_refine_ls_number_parameters 1299
_refine_ls_number_reflns 30029
_refine_ls_number_restraints 48
_refine_ls_restrained_S_all 0.987
_refine_ls_R_factor_all 0.2006
_refine_ls_R_factor_gt 0.1024
_refine_ls_shift/su_max 0.001
_refine_ls_shift/su_mean 0.000
_refine_ls_structure_factor_coef Fsqd
_refine_ls_weighting_details 'calc w=1/[\s^2^(Fo^2^)+(0.0922P)^2^+0.0000P] where P=(Fo^2^+2Fc^2^)/3'
_refine_ls_weighting_scheme calc
_refine_ls_wR_factor_gt 0.2064
_refine_ls_wR_factor_ref 0.2447
_reflns_number_gt 14175
_reflns_number_total 30029
_reflns_threshold_expression >2sigma(I)
_cod_data_source_file om800141y-file001.cif
_cod_data_source_block jf115squeeze
_cod_database_code 4071385

loop_
_symmetry_equiv_pos_as_xyz
'x, y, z'
'-x, -y, -z'

loop_
_atom_site_label
_atom_site_type_symbol
_atom_site_fract_x
_atom_site_fract_y
_atom_site_fract_z
_atom_site_U_iso_or_equiv
_atom_site_adp_type
_atom_site_occupancy
_atom_site_symmetry_multiplicity
_atom_site_calc_flag
_atom_site_refinement_flags
Pt1 Pt 0.32779(3) 0.51296(3) 0.153760(18) 0.02559(13) Uani 1 1 d .
Pt2 Pt 1.21450(3) 0.28421(3) 0.86758(2) 0.03982(17) Uani 1 1 d .
P1 P 0.33533(19) 0.6487(2) 0.14064(12) 0.0272(7) Uani 1 1 d .
P2 P 0.33940(19) 0.3765(2) 0.17285(12) 0.0289(7) Uani 1 1 d .
P3 P 1.2560(2) 0.1448(2) 0.87419(15) 0.0414(9) Uani 1 1 d .
P4 P 1.1521(2) 0.4210(2) 0.86390(14) 0.0380(9) Uani 1 1 d .
Cl1 Cl 0.17103(19) 0.5398(2) 0.14873(14) 0.0432(9) Uani 1 1 d .
Cl2 Cl 0.48564(19) 0.4852(2) 0.15957(13) 0.0389(8) Uani 1 1 d .
Cl3 Cl 1.3621(2) 0.2978(2) 0.87508(14) 0.0460(9) Uani 1 1 d .
Cl4 Cl 1.0691(2) 0.2687(2) 0.85181(16) 0.0537(10) Uani 1 1 d .
O1 O 0.3061(6) 0.6856(5) 0.0431(3) 0.038(2) Uani 1 1 d .
O2 O 0.2463(5) 0.8236(5) 0.0506(3) 0.040(2) Uani 1 1 d .
O3 O 0.2611(5) 0.8075(5) 0.1378(3) 0.036(2) Uani 1 1 d .
O4 O 0.3280(6) 0.3173(6) 0.0831(3) 0.044(2) Uani 1 1 d .
O5 O 0.2683(5) 0.2065(5) 0.1160(3) 0.037(2) Uani 1 1 d .
O6 O 0.2698(5) 0.2425(5) 0.1994(3) 0.038(2) Uani 1 1 d .
O7 O 1.1643(5) 0.5771(6) 0.8584(4) 0.051(3) Uani 1 1 d .
O8 O 1.1555(6) 0.5893(6) 0.9460(4) 0.049(2) Uani 1 1 d .
O9 O 1.1455(5) 0.4520(6) 0.9614(3) 0.045(2) Uani 1 1 d .
O10 O 1.2624(6) 0.1199(6) 0.9755(4) 0.051(3) Uani 1 1 d .
O11 O 1.3693(5) -0.0046(5) 0.9730(3) 0.034(2) Uani 1 1 d .
O12 O 1.3781(6) 0.0000(6) 0.8858(4) 0.049(2) Uani 1 1 d .
C1 C 0.2312(8) 0.7323(7) 0.1431(4) 0.027(3) Uani 1 1 d U
C2 C 0.1747(7) 0.7350(7) 0.1940(5) 0.037(3) Uani 1 1 d U
H2A H 0.2139 0.7389 0.2205 0.055 Uiso 1 1 calc R
H2B H 0.1513 0.6855 0.2005 0.055 Uiso 1 1 calc R
H2C H 0.1228 0.7823 0.1934 0.055 Uiso 1 1 calc R
C3 C 0.3774(7) 0.6812(8) 0.0764(5) 0.035(3) Uani 1 1 d U
C4 C 0.4608(8) 0.6221(8) 0.0539(5) 0.037(3) Uani 1 1 d U
H4A H 0.4428 0.5725 0.0468 0.056 Uiso 1 1 calc R
H4B H 0.5086 0.6087 0.0779 0.056 Uiso 1 1 calc R
H4C H 0.4849 0.6470 0.0227 0.056 Uiso 1 1 calc R
C5 C 0.2240(8) 0.7458(7) 0.0513(5) 0.037(3) Uani 1 1 d U
C6 C 0.1680(10) 0.7485(9) 0.0053(6) 0.055(4) Uani 1 1 d U
H6A H 0.2037 0.7632 -0.0253 0.082 Uiso 1 1 calc R
H6B H 0.1098 0.7889 0.0095 0.082 Uiso 1 1 calc R
H6C H 0.1552 0.6950 0.0027 0.082 Uiso 1 1 calc R
C7 C 0.3050(9) 0.8279(8) 0.0896(5) 0.037(3) Uani 1 1 d U
C8 C 0.3160(9) 0.9136(7) 0.0900(5) 0.039(3) Uani 1 1 d U
H8A H 0.2572 0.9513 0.0837 0.059 Uiso 1 1 calc R
H8B H 0.3633 0.9232 0.0636 0.059 Uiso 1 1 calc R
H8C H 0.3345 0.9223 0.1228 0.059 Uiso 1 1 calc R
C9 C 0.1744(7) 0.7311(7) 0.1011(5) 0.036(3) Uani 1 1 d U
H9A H 0.1166 0.7733 0.1049 0.044 Uiso 1 1 calc R
H9B H 0.1578 0.6778 0.1023 0.044 Uiso 1 1 calc R
C10 C 0.3942(8) 0.7654(7) 0.0776(4) 0.029(3) Uani 1 1 d U
H10A H 0.4230 0.7812 0.0445 0.035 Uiso 1 1 calc R
H10B H 0.4376 0.7650 0.1033 0.035 Uiso 1 1 calc R
C11 C 0.2367(8) 0.3287(8) 0.1843(5) 0.035(3) Uani 1 1 d .
C12 C 0.1711(8) 0.3648(8) 0.2288(5) 0.040(3) Uani 1 1 d .
H12A H 0.1150 0.3437 0.2311 0.060 Uiso 1 1 calc R
H12B H 0.1548 0.4240 0.2235 0.060 Uiso 1 1 calc R
H12C H 0.2016 0.3496 0.2601 0.060 Uiso 1 1 calc R
C13 C 0.3951(7) 0.3063(7) 0.1223(5) 0.032(3) Uani 1 1 d .
C14 C 0.4807(8) 0.3251(8) 0.0971(5) 0.045(4) Uani 1 1 d .
H14A H 0.5274 0.3172 0.1214 0.068 Uiso 1 1 calc R
H14B H 0.4680 0.3817 0.0834 0.068 Uiso 1 1 calc R
H14C H 0.5035 0.2891 0.0697 0.068 Uiso 1 1 calc R
C15 C 0.2456(8) 0.2887(8) 0.0973(5) 0.035(3) Uani 1 1 d .
C16 C 0.1941(9) 0.2929(9) 0.0515(5) 0.044(3) Uani 1 1 d .
H16A H 0.2353 0.2642 0.0248 0.065 Uiso 1 1 calc R
H16B H 0.1718 0.3498 0.0399 0.065 Uiso 1 1 calc R
H16C H 0.1416 0.2674 0.0598 0.065 Uiso 1 1 calc R
C17 C 0.3183(8) 0.1966(8) 0.1579(5) 0.037(3) Uani 1 1 d .
C18 C 0.3349(11) 0.1086(9) 0.1769(7) 0.070(5) Uani 1 1 d .
H18A H 0.2788 0.0980 0.1955 0.105 Uiso 1 1 calc R
H18B H 0.3854 0.0964 0.1991 0.105 Uiso 1 1 calc R
H18C H 0.3515 0.0742 0.1483 0.105 Uiso 1 1 calc R
C19 C 0.1879(7) 0.3379(6) 0.1364(4) 0.021(2) Uani 1 1 d .
H19A H 0.1289 0.3205 0.1436 0.026 Uiso 1 1 calc R
H19B H 0.1737 0.3956 0.1239 0.026 Uiso 1 1 calc R
C20 C 0.4094(7) 0.2212(6) 0.1411(4) 0.024(3) Uani 1 1 d .
H20A H 0.4483 0.2120 0.1698 0.028 Uiso 1 1 calc R
H20B H 0.4426 0.1864 0.1142 0.028 Uiso 1 1 calc R
C21 C 1.2220(8) 0.4982(8) 0.8622(5) 0.035(3) Uani 1 1 d .
C22 C 1.2897(8) 0.4935(8) 0.8161(6) 0.050(4) Uani 1 1 d .
H22A H 1.2559 0.5089 0.7859 0.076 Uiso 1 1 calc R
H22B H 1.3267 0.4379 0.8143 0.076 Uiso 1 1 calc R
H22C H 1.3303 0.5306 0.8183 0.076 Uiso 1 1 calc R
C23 C 1.0824(7) 0.4584(8) 0.9226(5) 0.038(3) Uani 1 1 d .
C24 C 1.0152(8) 0.4063(8) 0.9429(5) 0.041(3) Uani 1 1 d .
H24A H 1.0486 0.3496 0.9473 0.061 Uiso 1 1 calc R
H24B H 0.9683 0.4106 0.9190 0.061 Uiso 1 1 calc R
H24C H 0.9853 0.4250 0.9753 0.061 Uiso 1 1 calc R
C25 C 1.1027(8) 0.5992(9) 0.9037(6) 0.048(4) Uani 1 1 d .
C26 C 1.0615(10) 0.6886(9) 0.8930(7) 0.074(5) Uani 1 1 d .
H26A H 1.0195 0.7093 0.9217 0.111 Uiso 1 1 calc R
H26B H 1.0275 0.6960 0.8628 0.111 Uiso 1 1 calc R
H26C H 1.1110 0.7182 0.8875 0.111 Uiso 1 1 calc R
C27 C 1.2054(9) 0.5085(9) 0.9536(6) 0.048(4) Uani 1 1 d .
C28 C 1.2506(9) 0.5017(9) 1.0028(6) 0.058(4) Uani 1 1 d .
H28A H 1.2906 0.5403 1.0009 0.087 Uiso 1 1 calc R
H28B H 1.2875 0.4464 1.0085 0.087 Uiso 1 1 calc R
H28C H 1.2029 0.5139 1.0305 0.087 Uiso 1 1 calc R
C29 C 1.0349(7) 0.5468(7) 0.9124(5) 0.034(3) Uani 1 1 d .
H29A H 0.9994 0.5522 0.8824 0.041 Uiso 1 1 calc R
H29B H 0.9910 0.5651 0.9414 0.041 Uiso 1 1 calc R
C30 C 1.2736(8) 0.4881(8) 0.9098(5) 0.037(3) Uani 1 1 d .
H30A H 1.3092 0.4315 0.9146 0.044 Uiso 1 1 calc R
H30B H 1.3172 0.5245 0.9066 0.044 Uiso 1 1 calc R
C31 C 1.2113(8) 0.0990(8) 0.9338(6) 0.043(4) Uani 1 1 d .
C32 C 1.1108(8) 0.1355(9) 0.9508(6) 0.054(4) Uani 1 1 d .
H32A H 1.0714 0.1313 0.9245 0.082 Uiso 1 1 calc R
H32B H 1.1039 0.1928 0.9571 0.082 Uiso 1 1 calc R
H32C H 1.0928 0.1060 0.9818 0.082 Uiso 1 1 calc R
C33 C 1.3780(8) 0.0881(8) 0.8806(6) 0.043(4) Uani 1 1 d .
C34 C 1.4420(8) 0.1013(9) 0.8350(5) 0.052(4) Uani 1 1 d .
H34A H 1.4413 0.1592 0.8293 0.078 Uiso 1 1 calc R
H34B H 1.4215 0.0823 0.8054 0.078 Uiso 1 1 calc R
H34C H 1.5048 0.0709 0.8406 0.078 Uiso 1 1 calc R
C35 C 1.3591(8) 0.0810(8) 0.9738(5) 0.040(3) Uani 1 1 d .
C36 C 1.3934(10) 0.0991(8) 1.0220(6) 0.063(5) Uani 1 1 d .
H36A H 1.3546 0.0828 1.0509 0.094 Uiso 1 1 calc R
H36B H 1.3906 0.1573 1.0218 0.094 Uiso 1 1 calc R
H36C H 1.4573 0.0688 1.0245 0.094 Uiso 1 1 calc R
C37 C 1.3314(9) -0.0261(8) 0.9303(5) 0.041(3) Uani 1 1 d .
C38 C 1.3496(10) -0.1175(8) 0.9322(5) 0.048(4) Uani 1 1 d .
H38A H 1.3169 -0.1339 0.9062 0.072 Uiso 1 1 calc R
H38B H 1.3278 -0.1380 0.9654 0.072 Uiso 1 1 calc R
H38C H 1.4159 -0.1398 0.9261 0.072 Uiso 1 1 calc R
C39 C 1.2316(7) 0.0097(7) 0.9317(4) 0.025(3) Uani 1 1 d .
H39A H 1.2003 -0.0141 0.9616 0.030 Uiso 1 1 calc R
H39B H 1.2069 -0.0040 0.9014 0.030 Uiso 1 1 calc R
C40 C 1.4097(7) 0.1089(7) 0.9270(5) 0.032(3) Uani 1 1 d .
H40A H 1.4019 0.1685 0.9263 0.038 Uiso 1 1 calc R
H40B H 1.4763 0.0841 0.9281 0.038 Uiso 1 1 calc R
C41 C 0.4121(7) 0.6734(8) 0.1840(4) 0.031(3) Uani 1 1 d .
H41A H 0.4768 0.6523 0.1710 0.037 Uiso 1 1 calc R
H41B H 0.4018 0.7331 0.1838 0.037 Uiso 1 1 calc R
C42 C 0.3992(8) 0.6394(8) 0.2380(4) 0.034(3) Uani 1 1 d .
H42A H 0.3554 0.6809 0.2575 0.041 Uiso 1 1 calc R
H42B H 0.3718 0.5916 0.2383 0.041 Uiso 1 1 calc R
C43 C 0.4889(9) 0.6148(9) 0.2635(6) 0.049(4) Uani 1 1 d .
H43A H 0.4785 0.5801 0.2942 0.059 Uiso 1 1 calc R
H43B H 0.5353 0.5809 0.2406 0.059 Uiso 1 1 calc R
C44 C 0.5295(9) 0.6813(9) 0.2781(5) 0.048(4) Uani 1 1 d .
H44A H 0.4862 0.7126 0.3034 0.058 Uiso 1 1 calc R
H44B H 0.5362 0.7185 0.2481 0.058 Uiso 1 1 calc R
C45 C 0.6240(10) 0.6512(9) 0.2998(6) 0.066(5) Uani 1 1 d .
H45A H 0.6246 0.5986 0.3190 0.079 Uiso 1 1 calc R
H45B H 0.6719 0.6412 0.2714 0.079 Uiso 1 1 calc R
C46 C 0.6499(9) 0.7069(9) 0.3333(6) 0.052(4) Uani 1 1 d .
H46A H 0.6034 0.7150 0.3625 0.063 Uiso 1 1 calc R
H46B H 0.6464 0.7603 0.3146 0.063 Uiso 1 1 calc R
C47 C 0.7433(10) 0.6800(9) 0.3529(5) 0.053(4) Uani 1 1 d .
H47A H 0.7497 0.6232 0.3669 0.064 Uiso 1 1 calc R
H47B H 0.7896 0.6792 0.3237 0.064 Uiso 1 1 calc R
C48 C 0.7683(9) 0.7265(9) 0.3913(6) 0.052(4) Uani 1 1 d .
H48A H 0.7260 0.7221 0.4217 0.062 Uiso 1 1 calc R
H48B H 0.7552 0.7842 0.3788 0.062 Uiso 1 1 calc R
C49 C 0.8651(9) 0.7055(9) 0.4077(5) 0.046(4) Uani 1 1 d .
H49A H 0.9075 0.7143 0.3780 0.056 Uiso 1 1 calc R
H49B H 0.8805 0.6469 0.4180 0.056 Uiso 1 1 calc R
C50 C 0.8863(9) 0.7523(9) 0.4513(6) 0.054(4) Uani 1 1 d .
H50A H 0.8669 0.8112 0.4422 0.065 Uiso 1 1 calc R
H50B H 0.8474 0.7403 0.4818 0.065 Uiso 1 1 calc R
C51 C 0.9836(8) 0.7353(8) 0.4649(4) 0.035(3) Uani 1 1 d .
H51A H 1.0227 0.7481 0.4346 0.042 Uiso 1 1 calc R
H51B H 1.0035 0.6764 0.4738 0.042 Uiso 1 1 calc R
C52 C 1.0019(10) 0.7805(9) 0.5074(6) 0.052(4) Uani 1 1 d .
H52A H 0.9780 0.8391 0.4992 0.062 Uiso 1 1 calc R
H52B H 0.9650 0.7652 0.5379 0.062 Uiso 1 1 calc R
C53 C 1.0971(9) 0.7693(9) 0.5204(5) 0.041(3) Uani 1 1 d .
H53A H 1.1340 0.7859 0.4903 0.050 Uiso 1 1 calc R
H53B H 1.1217 0.7107 0.5282 0.050 Uiso 1 1 calc R
C54 C 1.1121(10) 0.8151(10) 0.5643(6) 0.059(4) Uani 1 1 d .
H54A H 1.0873 0.8737 0.5566 0.071 Uiso 1 1 calc R
H54B H 1.0754 0.7983 0.5944 0.071 Uiso 1 1 calc R
C55 C 1.2091(9) 0.8036(8) 0.5771(5) 0.040(3) Uani 1 1 d .
H55A H 1.2462 0.8201 0.5470 0.048 Uiso 1 1 calc R
H55B H 1.2340 0.7452 0.5854 0.048 Uiso 1 1 calc R
C56 C 1.2213(9) 0.8523(9) 0.6219(6) 0.052(4) Uani 1 1 d .
H56A H 1.2003 0.9110 0.6128 0.062 Uiso 1 1 calc R
H56B H 1.1812 0.8385 0.6515 0.062 Uiso 1 1 calc R
C57 C 1.3190(9) 0.8361(8) 0.6366(5) 0.044(3) Uani 1 1 d .
H57A H 1.3596 0.8496 0.6072 0.053 Uiso 1 1 calc R
H57B H 1.3401 0.7776 0.6464 0.053 Uiso 1 1 calc R
C58 C 1.3278(10) 0.8870(9) 0.6814(6) 0.053(4) Uani 1 1 d .
H58A H 1.3066 0.9455 0.6718 0.064 Uiso 1 1 calc R
H58B H 1.2878 0.8733 0.7110 0.064 Uiso 1 1 calc R
C59 C 1.4249(10) 0.8707(9) 0.6952(6) 0.060(4) Uani 1 1 d .
H59A H 1.4645 0.8861 0.6659 0.073 Uiso 1 1 calc R
H59B H 1.4467 0.8119 0.7037 0.073 Uiso 1 1 calc R
C60 C 1.4343(14) 0.9197(11) 0.7417(8) 0.115(9) Uani 1 1 d .
H60A H 1.3934 0.9739 0.7390 0.173 Uiso 1 1 calc R
H60B H 1.4982 0.9249 0.7417 0.173 Uiso 1 1 calc R
H60C H 1.4170 0.8907 0.7731 0.173 Uiso 1 1 calc R
C61 C 0.4059(8) 0.3403(7) 0.2268(4) 0.030(3) Uani 1 1 d .
H61A H 0.3969 0.2854 0.2381 0.036 Uiso 1 1 calc R
H61B H 0.4719 0.3349 0.2157 0.036 Uiso 1 1 calc R
C62 C 0.3828(8) 0.3937(7) 0.2728(4) 0.029(3) Uani 1 1 d .
H62A H 0.3637 0.4514 0.2608 0.035 Uiso 1 1 calc R
H62B H 0.3307 0.3789 0.2943 0.035 Uiso 1 1 calc R
C63 C 0.4671(9) 0.3822(8) 0.3042(4) 0.038(3) Uani 1 1 d .
H63A H 0.4853 0.3241 0.3155 0.046 Uiso 1 1 calc R
H63B H 0.5189 0.3953 0.2817 0.046 Uiso 1 1 calc R
C64 C 0.4559(9) 0.4309(8) 0.3496(5) 0.042(3) Uani 1 1 d .
H64A H 0.4163 0.4092 0.3766 0.050 Uiso 1 1 calc R
H64B H 0.4260 0.4882 0.3408 0.050 Uiso 1 1 calc R
C65 C 0.5512(8) 0.4261(8) 0.3680(5) 0.039(3) Uani 1 1 d .
H65A H 0.5774 0.3689 0.3789 0.046 Uiso 1 1 calc R
H65B H 0.5917 0.4412 0.3390 0.046 Uiso 1 1 calc R
C66 C 0.5550(8) 0.4783(9) 0.4106(5) 0.044(3) Uani 1 1 d .
H66A H 0.5277 0.5357 0.4006 0.052 Uiso 1 1 calc R
H66B H 0.5176 0.4619 0.4405 0.052 Uiso 1 1 calc R
C67 C 0.6525(8) 0.4709(10) 0.4241(5) 0.049(4) Uani 1 1 d .
H67A H 0.6897 0.4853 0.3935 0.059 Uiso 1 1 calc R
H67B H 0.6785 0.4135 0.4345 0.059 Uiso 1 1 calc R
C68 C 0.6634(9) 0.5241(9) 0.4664(5) 0.045(4) Uani 1 1 d .
H68A H 0.6399 0.5819 0.4557 0.053 Uiso 1 1 calc R
H68B H 0.6251 0.5112 0.4969 0.053 Uiso 1 1 calc R
C69 C 0.7627(8) 0.5123(9) 0.4797(5) 0.048(4) Uani 1 1 d .
H69A H 0.8006 0.5253 0.4491 0.058 Uiso 1 1 calc R
H69B H 0.7860 0.4543 0.4900 0.058 Uiso 1 1 calc R
C70 C 0.7764(9) 0.5640(8) 0.5220(5) 0.043(3) Uani 1 1 d .
H70A H 0.7548 0.6222 0.5116 0.051 Uiso 1 1 calc R
H70B H 0.7380 0.5518 0.5527 0.051 Uiso 1 1 calc R
C71 C 0.8769(8) 0.5486(9) 0.5345(5) 0.042(4) Uani 1 1 d .
H71A H 0.8990 0.4902 0.5443 0.050 Uiso 1 1 calc R
H71B H 0.9151 0.5619 0.5041 0.050 Uiso 1 1 calc R
C72 C 0.8897(8) 0.5986(8) 0.5771(5) 0.038(3) Uani 1 1 d .
H72A H 0.8665 0.6568 0.5673 0.045 Uiso 1 1 calc R
H72B H 0.8513 0.5850 0.6074 0.045 Uiso 1 1 calc R
C73 C 0.9873(9) 0.5864(9) 0.5908(5) 0.044(3) Uani 1 1 d .
H73A H 1.0110 0.5279 0.5995 0.053 Uiso 1 1 calc R
H73B H 1.0252 0.6016 0.5607 0.053 Uiso 1 1 calc R
C74 C 1.0008(9) 0.6331(9) 0.6336(5) 0.047(4) Uani 1 1 d .
H74A H 0.9628 0.6174 0.6635 0.056 Uiso 1 1 calc R
H74B H 0.9760 0.6914 0.6249 0.056 Uiso 1 1 calc R
C75 C 1.0981(9) 0.6234(7) 0.6485(5) 0.043(3) Uani 1 1 d .
H75A H 1.1249 0.5649 0.6557 0.052 Uiso 1 1 calc R
H75B H 1.1357 0.6427 0.6196 0.052 Uiso 1 1 calc R
C76 C 1.1048(8) 0.6681(9) 0.6934(5) 0.044(4) Uani 1 1 d .
H76A H 1.0703 0.6461 0.7226 0.053 Uiso 1 1 calc R
H76B H 1.0738 0.7258 0.6869 0.053 Uiso 1 1 calc R
C77 C 1.2020(9) 0.6644(9) 0.7075(6) 0.051(4) Uani 1 1 d .
H77A H 1.2324 0.6071 0.7158 0.061 Uiso 1 1 calc R
H77B H 1.2377 0.6846 0.6781 0.061 Uiso 1 1 calc R
C78 C 1.2042(11) 0.7137(9) 0.7519(6) 0.058(4) Uani 1 1 d .
H78A H 1.1680 0.6935 0.7811 0.069 Uiso 1 1 calc R
H78B H 1.1735 0.7708 0.7435 0.069 Uiso 1 1 calc R
C79 C 1.3003(9) 0.7115(9) 0.7674(5) 0.047(4) Uani 1 1 d .
H79A H 1.3365 0.7326 0.7385 0.056 Uiso 1 1 calc R
H79B H 1.3316 0.6543 0.7754 0.056 Uiso 1 1 calc R
C80 C 1.3006(10) 0.7610(13) 0.8130(6) 0.084(6) Uani 1 1 d .
H80A H 1.2569 0.8135 0.8092 0.126 Uiso 1 1 calc R
H80B H 1.3626 0.7699 0.8149 0.126 Uiso 1 1 calc R
H80C H 1.2826 0.7312 0.8439 0.126 Uiso 1 1 calc R
C81 C 1.0767(7) 0.4545(8) 0.8118(5) 0.036(3) Uani 1 1 d .
H81A H 1.0177 0.4379 0.8209 0.043 Uiso 1 1 calc R
H81B H 1.0629 0.5145 0.8076 0.043 Uiso 1 1 calc R
C82 C 1.1190(9) 0.4199(10) 0.7617(5) 0.055(4) Uani 1 1 d .
H82A H 1.1377 0.3601 0.7661 0.066 Uiso 1 1 calc R
H82B H 1.1746 0.4409 0.7504 0.066 Uiso 1 1 calc R
C83 C 1.0465(10) 0.4450(10) 0.7207(6) 0.061(4) Uani 1 1 d .
H83A H 1.0157 0.5029 0.7235 0.073 Uiso 1 1 calc R
H83B H 1.0802 0.4399 0.6870 0.073 Uiso 1 1 calc R
C84 C 0.9748(10) 0.3971(10) 0.7241(6) 0.062(5) Uani 1 1 d .
H84A H 0.9368 0.4061 0.7564 0.074 Uiso 1 1 calc R
H84B H 1.0049 0.3387 0.7239 0.074 Uiso 1 1 calc R
C85 C 0.9116(10) 0.4203(9) 0.6801(6) 0.060(4) Uani 1 1 d .
H85A H 0.8763 0.4769 0.6832 0.071 Uiso 1 1 calc R
H85B H 0.9511 0.4189 0.6482 0.071 Uiso 1 1 calc R
C86 C 0.8439(9) 0.3675(9) 0.6765(6) 0.056(4) Uani 1 1 d .
H86A H 0.8781 0.3101 0.6784 0.067 Uiso 1 1 calc R
H86B H 0.7988 0.3751 0.7063 0.067 Uiso 1 1 calc R
C87 C 0.7921(10) 0.3824(10) 0.6307(5) 0.058(4) Uani 1 1 d .
H87A H 0.8373 0.3800 0.6010 0.070 Uiso 1 1 calc R
H87B H 0.7538 0.4383 0.6306 0.070 Uiso 1 1 calc R
C88 C 0.7295(11) 0.3253(10) 0.6239(6) 0.062(4) Uani 1 1 d .
H88A H 0.7672 0.2690 0.6259 0.074 Uiso 1 1 calc R
H88B H 0.6822 0.3298 0.6527 0.074 Uiso 1 1 calc R
C89 C 0.6804(9) 0.3378(11) 0.5760(6) 0.063(5) Uani 1 1 d .
H89A H 0.6434 0.3942 0.5740 0.075 Uiso 1 1 calc R
H89B H 0.7280 0.3330 0.5473 0.075 Uiso 1 1 calc R
C90 C 0.6196(10) 0.2840(9) 0.5688(6) 0.056(4) Uani 1 1 d .
H90A H 0.5722 0.2879 0.5975 0.067 Uiso 1 1 calc R
H90B H 0.6565 0.2275 0.5698 0.067 Uiso 1 1 calc R
C91 C 0.5705(10) 0.3002(10) 0.5203(6) 0.056(4) Uani 1 1 d .
H91A H 0.5342 0.3570 0.5190 0.068 Uiso 1 1 calc R
H91B H 0.6179 0.2957 0.4915 0.068 Uiso 1 1 calc R
C92 C 0.5076(11) 0.2461(9) 0.5131(6) 0.059(4) Uani 1 1 d .
H92A H 0.4599 0.2504 0.5417 0.070 Uiso 1 1 calc R
H92B H 0.5436 0.1893 0.5138 0.070 Uiso 1 1 calc R
C93 C 0.4606(10) 0.2654(10) 0.4647(6) 0.060(4) Uani 1 1 d .
H93A H 0.5088 0.2615 0.4363 0.072 Uiso 1 1 calc R
H93B H 0.4253 0.3225 0.4642 0.072 Uiso 1 1 calc R
C94 C 0.3954(12) 0.2121(10) 0.4552(7) 0.074(5) Uani 1 1 d .
H94A H 0.4305 0.1550 0.4569 0.088 Uiso 1 1 calc R
H94B H 0.3464 0.2174 0.4832 0.088 Uiso 1 1 calc R
C95 C 0.3501(9) 0.2280(10) 0.4073(6) 0.059(4) Uani 1 1 d .
H95A H 0.3989 0.2214 0.3792 0.071 Uiso 1 1 calc R
H95B H 0.3159 0.2853 0.4052 0.071 Uiso 1 1 calc R
C96 C 0.2839(11) 0.1750(9) 0.3993(6) 0.059(4) Uani 1 1 d .
H96A H 0.3185 0.1177 0.4008 0.070 Uiso 1 1 calc R
H96B H 0.2359 0.1808 0.4278 0.070 Uiso 1 1 calc R
C97 C 0.2363(9) 0.1918(10) 0.3510(6) 0.055(4) Uani 1 1 d .
H97A H 0.2838 0.1820 0.3224 0.066 Uiso 1 1 calc R
H97B H 0.2049 0.2499 0.3481 0.066 Uiso 1 1 calc R
C98 C 0.1662(10) 0.1420(9) 0.3459(6) 0.055(4) Uani 1 1 d .
H98A H 0.1176 0.1527 0.3739 0.066 Uiso 1 1 calc R
H98B H 0.1969 0.0838 0.3492 0.066 Uiso 1 1 calc R
C99 C 0.1202(10) 0.1594(10) 0.2957(6) 0.060(4) Uani 1 1 d .
H99A H 0.0908 0.2179 0.2919 0.073 Uiso 1 1 calc R
H99B H 0.1685 0.1472 0.2677 0.073 Uiso 1 1 calc R
C100 C 0.0482(10) 0.1110(10) 0.2913(7) 0.069(5) Uani 1 1 d .
H10C H 0.0760 0.0530 0.2963 0.104 Uiso 1 1 calc R
H10D H 0.0250 0.1225 0.2578 0.104 Uiso 1 1 calc R
H10E H -0.0028 0.1263 0.3170 0.104 Uiso 1 1 calc R
C101 C 1.2165(10) 0.0995(9) 0.8240(6) 0.062(5) Uani 1 1 d .
H10F H 1.2478 0.0415 0.8233 0.074 Uiso 1 1 calc R
H10G H 1.1492 0.1035 0.8297 0.074 Uiso 1 1 calc R
C102 C 1.2395(12) 0.1467(12) 0.7718(6) 0.078(6) Uani 1 1 d .
H10H H 1.2039 0.2036 0.7721 0.094 Uiso 1 1 calc R
H10I H 1.3058 0.1475 0.7685 0.094 Uiso 1 1 calc R
C103 C 1.2184(10) 0.1104(12) 0.7285(6) 0.074(5) Uani 1 1 d .
H10J H 1.2414 0.0510 0.7331 0.089 Uiso 1 1 calc R
H10K H 1.2535 0.1295 0.6984 0.089 Uiso 1 1 calc R
C104 C 1.1217(11) 0.1263(12) 0.7178(6) 0.072(5) Uani 1 1 d .
H10L H 1.0989 0.1854 0.7110 0.087 Uiso 1 1 calc R
H10M H 1.0854 0.1093 0.7480 0.087 Uiso 1 1 calc R
C105 C 1.1053(12) 0.0825(14) 0.6729(7) 0.093(7) Uani 1 1 d .
H10N H 1.1462 0.0960 0.6437 0.112 Uiso 1 1 calc R
H10O H 1.1241 0.0234 0.6811 0.112 Uiso 1 1 calc R
C106 C 1.0100(11) 0.1011(12) 0.6577(6) 0.077(5) Uani 1 1 d .
H10P H 0.9901 0.1605 0.6509 0.092 Uiso 1 1 calc R
H10Q H 0.9694 0.0853 0.6864 0.092 Uiso 1 1 calc R
C109 C 0.8895(9) 0.0258(11) 0.5561(5) 0.056(4) Uani 1 1 d .
H10R H 0.9146 -0.0327 0.5641 0.068 Uiso 1 1 calc R
H10S H 0.9273 0.0430 0.5265 0.068 Uiso 1 1 calc R
C107 C 0.9959(11) 0.0606(10) 0.6125(5) 0.059(4) Uani 1 1 d .
H10T H 1.0314 0.0810 0.5830 0.071 Uiso 1 1 calc R
H10U H 1.0220 0.0017 0.6178 0.071 Uiso 1 1 calc R
C108 C 0.8985(9) 0.0724(11) 0.6001(5) 0.061(5) Uani 1 1 d .
H10V H 0.8729 0.1308 0.5922 0.073 Uiso 1 1 calc R
H10W H 0.8616 0.0546 0.6298 0.073 Uiso 1 1 calc R
C110 C 0.7893(11) 0.0380(11) 0.5421(6) 0.068(5) Uani 1 1 d .
H11A H 0.7510 0.0232 0.5722 0.081 Uiso 1 1 calc R
H11B H 0.7653 0.0962 0.5326 0.081 Uiso 1 1 calc R
C111 C 0.7784(9) -0.0112(11) 0.4995(6) 0.062(5) Uani 1 1 d .
H11C H 0.8163 0.0035 0.4692 0.074 Uiso 1 1 calc R
H11D H 0.8020 -0.0695 0.5088 0.074 Uiso 1 1 calc R
C112 C 0.6799(9) 0.0021(11) 0.4869(5) 0.061(5) Uani 1 1 d .
H11E H 0.6555 0.0609 0.4796 0.074 Uiso 1 1 calc R
H11F H 0.6430 -0.0152 0.5168 0.074 Uiso 1 1 calc R
C113 C 0.6669(9) -0.0435(10) 0.4420(6) 0.055(4) Uani 1 1 d .
H11G H 0.6914 -0.1022 0.4497 0.066 Uiso 1 1 calc R
H11H H 0.7046 -0.0265 0.4124 0.066 Uiso 1 1 calc R
C114 C 0.5675(10) -0.0315(11) 0.4275(6) 0.069(5) Uani 1 1 d .
H11I H 0.5304 -0.0507 0.4567 0.083 Uiso 1 1 calc R
H11J H 0.5421 0.0274 0.4214 0.083 Uiso 1 1 calc R
C115 C 0.5543(10) -0.0728(10) 0.3826(6) 0.062(5) Uani 1 1 d .
H11K H 0.5745 -0.1321 0.3897 0.074 Uiso 1 1 calc R
H11L H 0.5949 -0.0570 0.3539 0.074 Uiso 1 1 calc R
C116 C 0.4551(9) -0.0540(11) 0.3667(6) 0.063(5) Uani 1 1 d .
H11M H 0.4148 -0.0705 0.3953 0.075 Uiso 1 1 calc R
H11N H 0.4346 0.0055 0.3603 0.075 Uiso 1 1 calc R
C117 C 0.4407(9) -0.0945(10) 0.3205(5) 0.055(4) Uani 1 1 d .
H11O H 0.4834 -0.0810 0.2921 0.066 Uiso 1 1 calc R
H11P H 0.4561 -0.1541 0.3275 0.066 Uiso 1 1 calc R
C118 C 0.3424(9) -0.0685(10) 0.3049(6) 0.065(5) Uani 1 1 d .
H11Q H 0.3001 -0.0842 0.3328 0.078 Uiso 1 1 calc R
H11R H 0.3261 -0.0087 0.2996 0.078 Uiso 1 1 calc R
C119 C 0.3273(10) -0.1048(10) 0.2579(6) 0.063(5) Uani 1 1 d .
H11S H 0.3414 -0.1646 0.2635 0.076 Uiso 1 1 calc R
H11T H 0.3707 -0.0905 0.2301 0.076 Uiso 1 1 calc R
C120 C 0.2280(10) -0.0756(10) 0.2419(6) 0.065(5) Uani 1 1 d .
H12D H 0.1886 -0.1087 0.2604 0.097 Uiso 1 1 calc R
H12E H 0.2280 -0.0808 0.2057 0.097 Uiso 1 1 calc R
H12F H 0.2044 -0.0186 0.2493 0.097 Uiso 1 1 calc R

loop_
_atom_site_aniso_label
_atom_site_aniso_U_11
_atom_site_aniso_U_22
_atom_site_aniso_U_33
_atom_site_aniso_U_23
_atom_site_aniso_U_13
_atom_site_aniso_U_12
Pt1 0.0191(2) 0.0296(3) 0.0292(3) -0.0042(2) -0.00587(19) -0.00516(19)
Pt2 0.0208(3) 0.0412(4) 0.0564(4) -0.0023(3) -0.0052(2) -0.0040(2)
P1 0.0167(14) 0.039(2) 0.0278(18) -0.0068(15) -0.0040(12) -0.0066(13)
P2 0.0179(14) 0.039(2) 0.0284(18) -0.0038(15) -0.0017(13) -0.0035(13)
P3 0.0166(15) 0.051(2) 0.055(2) -0.0049(19) 0.0021(15) -0.0064(15)
P4 0.0165(15) 0.050(2) 0.047(2) -0.0010(18) -0.0035(14) -0.0055(14)
Cl1 0.0252(15) 0.0347(19) 0.071(3) -0.0009(17) -0.0131(15) -0.0055(13)
Cl2 0.0276(15) 0.040(2) 0.050(2) -0.0076(16) -0.0068(14) -0.0054(13)
Cl3 0.0308(16) 0.0317(19) 0.075(3) -0.0021(18) -0.0135(16) -0.0018(14)
Cl4 0.0281(17) 0.046(2) 0.088(3) -0.011(2) -0.0085(17) -0.0059(15)
O1 0.043(5) 0.045(6) 0.032(5) -0.007(4) -0.019(4) -0.015(4)
O2 0.032(5) 0.033(5) 0.057(6) 0.004(5) -0.023(4) -0.006(4)
O3 0.021(4) 0.047(6) 0.044(6) -0.011(4) -0.003(4) -0.012(4)
O4 0.041(5) 0.051(6) 0.038(6) -0.007(5) -0.012(4) -0.004(4)
O5 0.043(5) 0.033(5) 0.039(5) -0.012(4) -0.014(4) -0.007(4)
O6 0.042(5) 0.035(5) 0.036(5) -0.003(4) -0.002(4) -0.009(4)
O7 0.026(5) 0.053(7) 0.068(7) -0.005(5) -0.002(5) 0.005(4)
O8 0.039(5) 0.042(6) 0.066(7) -0.012(5) -0.011(5) -0.002(4)
O9 0.025(4) 0.051(6) 0.056(6) 0.003(5) -0.012(4) -0.004(4)
O10 0.043(5) 0.054(7) 0.063(7) -0.028(5) -0.006(5) -0.014(5)
O11 0.036(5) 0.032(5) 0.038(5) -0.010(4) -0.013(4) -0.006(4)
O12 0.044(5) 0.043(6) 0.063(7) -0.009(5) -0.007(5) -0.011(5)
C1 0.033(6) 0.019(6) 0.028(7) -0.007(5) 0.006(5) -0.008(5)
C2 0.025(6) 0.016(7) 0.060(9) -0.014(6) 0.013(6) 0.012(5)
C3 0.016(6) 0.048(8) 0.042(8) -0.005(7) -0.008(5) -0.009(5)
C4 0.031(7) 0.040(8) 0.045(8) -0.015(7) -0.009(6) -0.009(6)
C5 0.038(7) 0.023(7) 0.054(9) 0.001(6) -0.016(6) -0.009(6)
C6 0.063(9) 0.044(9) 0.060(10) -0.004(8) -0.038(8) -0.003(7)
C7 0.044(7) 0.039(8) 0.032(8) 0.000(6) -0.005(6) -0.017(6)
C8 0.047(8) 0.024(7) 0.049(9) 0.016(6) -0.005(6) -0.018(6)
C9 0.021(6) 0.028(7) 0.057(9) 0.007(6) -0.001(6) -0.004(5)
C10 0.032(6) 0.036(7) 0.022(7) -0.002(6) 0.002(5) -0.012(5)
C11 0.029(6) 0.034(8) 0.036(8) -0.013(6) 0.002(5) 0.003(5)
C12 0.031(7) 0.030(8) 0.052(9) -0.003(7) 0.013(6) -0.002(6)
C13 0.020(6) 0.033(7) 0.034(8) -0.018(6) 0.002(5) 0.017(5)
C14 0.038(7) 0.049(9) 0.041(9) -0.003(7) 0.003(6) 0.004(6)
C15 0.029(6) 0.040(8) 0.039(8) -0.014(7) -0.012(6) -0.004(6)
C16 0.043(8) 0.060(10) 0.030(8) -0.013(7) -0.015(6) -0.009(7)
C17 0.042(7) 0.029(8) 0.045(9) -0.002(6) -0.026(6) -0.009(6)
C18 0.089(12) 0.042(10) 0.088(14) 0.002(9) -0.040(10) -0.022(9)
C19 0.024(5) 0.014(6) 0.030(7) -0.001(5) -0.018(5) -0.008(4)
C20 0.024(6) 0.022(6) 0.022(7) -0.006(5) -0.009(5) 0.004(5)
C21 0.022(6) 0.033(8) 0.050(9) -0.020(6) 0.000(6) -0.002(5)
C22 0.031(7) 0.038(9) 0.083(12) -0.004(8) -0.004(7) -0.009(6)
C23 0.014(6) 0.060(10) 0.038(8) -0.009(7) -0.011(5) 0.002(6)
C24 0.025(6) 0.058(10) 0.039(8) 0.003(7) -0.012(6) -0.006(6)
C25 0.024(7) 0.055(10) 0.065(11) -0.009(8) -0.012(7) -0.004(6)
C26 0.043(9) 0.054(11) 0.123(17) -0.022(11) -0.006(10) -0.004(8)
C27 0.032(7) 0.054(10) 0.060(10) -0.021(8) -0.013(7) 0.000(7)
C28 0.048(9) 0.055(10) 0.072(12) -0.018(9) -0.031(8) 0.004(7)
C29 0.025(6) 0.026(7) 0.045(8) -0.003(6) -0.013(6) 0.012(5)
C30 0.024(6) 0.033(8) 0.058(9) -0.007(7) -0.013(6) -0.010(5)
C31 0.026(6) 0.039(8) 0.067(10) -0.005(7) -0.006(6) -0.012(6)
C32 0.022(7) 0.055(10) 0.088(12) -0.016(9) 0.005(7) -0.013(6)
C33 0.030(7) 0.025(7) 0.066(10) 0.015(7) 0.004(7) -0.002(5)
C34 0.028(7) 0.074(11) 0.053(10) -0.011(8) -0.011(7) -0.003(7)
C35 0.037(7) 0.036(8) 0.052(9) -0.022(7) 0.000(6) -0.016(6)
C36 0.065(10) 0.038(9) 0.089(13) -0.045(9) -0.047(9) 0.011(7)
C37 0.056(8) 0.033(8) 0.036(8) -0.006(6) 0.013(7) -0.018(7)
C38 0.071(10) 0.030(8) 0.042(9) -0.019(7) 0.004(7) -0.008(7)
C39 0.028(6) 0.024(7) 0.030(7) -0.011(5) -0.008(5) -0.012(5)
C40 0.015(5) 0.022(7) 0.058(9) -0.002(6) -0.004(5) -0.002(5)
C41 0.028(6) 0.040(8) 0.023(7) 0.009(6) -0.001(5) -0.007(5)
C42 0.033(7) 0.042(8) 0.027(7) -0.013(6) -0.002(5) -0.002(6)
C43 0.039(8) 0.057(10) 0.050(10) -0.011(8) -0.015(7) 0.001(7)
C44 0.041(8) 0.060(10) 0.047(9) -0.023(8) -0.002(7) -0.010(7)
C45 0.068(10) 0.050(10) 0.079(12) -0.011(9) -0.048(9) 0.010(8)
C46 0.038(8) 0.071(11) 0.057(10) -0.006(8) -0.020(7) -0.022(7)
C47 0.064(9) 0.059(10) 0.033(8) -0.022(8) -0.023(7) 0.008(8)
C48 0.053(9) 0.049(10) 0.064(11) 0.003(8) -0.019(8) -0.030(7)
C49 0.058(9) 0.052(10) 0.034(8) -0.020(7) -0.020(7) -0.009(7)
C50 0.055(9) 0.058(11) 0.052(10) -0.021(8) 0.001(8) -0.014(8)
C51 0.044(7) 0.042(8) 0.018(7) -0.014(6) -0.008(5) -0.003(6)
C52 0.070(10) 0.036(9) 0.056(10) -0.023(8) -0.015(8) -0.011(7)
C53 0.051(8) 0.053(9) 0.021(7) -0.001(6) -0.011(6) -0.011(7)
C54 0.053(9) 0.058(11) 0.072(12) -0.003(9) -0.032(8) -0.015(8)
C55 0.054(8) 0.042(9) 0.027(8) -0.002(6) -0.003(6) -0.014(7)
C56 0.050(9) 0.054(10) 0.057(10) -0.004(8) -0.011(7) -0.020(7)
C57 0.056(9) 0.030(8) 0.046(9) -0.009(7) -0.011(7) -0.003(6)
C58 0.060(9) 0.042(9) 0.055(10) -0.012(8) -0.026(8) 0.006(7)
C59 0.061(10) 0.051(10) 0.069(12) -0.005(9) -0.040(9) 0.001(8)
C60 0.137(18) 0.072(14) 0.16(2) -0.006(14) -0.122(17) -0.020(13)
C61 0.031(6) 0.025(7) 0.029(7) -0.002(6) -0.016(5) 0.007(5)
C62 0.048(7) 0.037(8) 0.010(6) -0.003(5) -0.012(5) -0.018(6)
C63 0.048(8) 0.046(9) 0.021(7) -0.010(6) -0.012(6) -0.007(6)
C64 0.046(8) 0.043(9) 0.036(8) -0.016(7) -0.011(6) -0.003(6)
C65 0.034(7) 0.051(9) 0.036(8) -0.011(7) -0.005(6) -0.018(6)
C66 0.032(7) 0.048(9) 0.052(9) -0.017(7) -0.004(6) -0.006(6)
C67 0.038(7) 0.085(12) 0.027(8) -0.015(8) 0.006(6) -0.017(7)
C68 0.042(8) 0.054(10) 0.038(8) -0.021(7) 0.004(6) -0.008(7)
C69 0.035(7) 0.073(11) 0.038(9) -0.002(8) -0.001(6) -0.019(7)
C70 0.050(8) 0.046(9) 0.036(8) -0.009(7) -0.003(6) -0.016(7)
C71 0.037(7) 0.065(10) 0.032(8) 0.001(7) 0.005(6) -0.030(7)
C72 0.037(7) 0.048(9) 0.029(8) -0.003(6) -0.002(6) -0.011(6)
C73 0.045(8) 0.048(9) 0.039(9) -0.002(7) 0.003(6) -0.012(7)
C74 0.045(8) 0.050(10) 0.043(9) 0.009(7) -0.008(7) -0.006(7)
C75 0.056(8) 0.016(7) 0.055(10) 0.010(6) -0.011(7) -0.006(6)
C76 0.035(7) 0.047(9) 0.052(9) -0.013(7) -0.006(6) -0.007(6)
C77 0.037(8) 0.062(11) 0.056(10) 0.008(8) -0.019(7) -0.012(7)
C78 0.075(11) 0.052(10) 0.048(10) 0.008(8) -0.010(8) -0.020(8)
C79 0.057(9) 0.049(9) 0.037(9) 0.004(7) -0.016(7) -0.015(7)
C80 0.043(9) 0.150(19) 0.065(12) -0.027(12) -0.026(8) -0.018(10)
C81 0.015(5) 0.047(8) 0.041(8) 0.010(7) -0.006(5) 0.000(5)
C82 0.031(7) 0.081(12) 0.048(10) -0.018(9) -0.009(7) 0.004(7)
C83 0.050(9) 0.066(12) 0.064(11) 0.000(9) 0.001(8) -0.009(8)
C84 0.049(9) 0.072(12) 0.068(12) -0.010(9) 0.007(8) -0.025(8)
C85 0.051(9) 0.057(11) 0.062(11) 0.024(9) -0.013(8) -0.003(8)
C86 0.045(8) 0.061(11) 0.059(11) -0.014(9) 0.009(8) -0.009(8)
C87 0.045(8) 0.087(13) 0.043(10) 0.008(9) -0.009(7) -0.018(8)
C88 0.071(11) 0.053(11) 0.060(11) -0.005(9) 0.004(9) -0.012(9)
C89 0.020(7) 0.099(14) 0.065(11) 0.001(10) 0.002(7) -0.010(8)
C90 0.052(9) 0.046(10) 0.076(12) -0.012(9) 0.001(8) -0.021(7)
C91 0.062(10) 0.059(11) 0.047(10) 0.009(8) -0.001(8) -0.018(8)
C92 0.070(10) 0.048(10) 0.059(11) -0.019(8) -0.018(8) -0.003(8)
C93 0.054(9) 0.065(11) 0.065(11) -0.008(9) 0.003(8) -0.025(8)
C94 0.098(13) 0.047(11) 0.070(13) -0.033(9) -0.017(10) 0.012(9)
C95 0.035(8) 0.065(11) 0.073(12) 0.001(9) 0.007(8) -0.008(7)
C96 0.075(11) 0.032(9) 0.069(11) -0.023(8) -0.017(9) 0.002(8)
C97 0.037(8) 0.065(11) 0.063(11) 0.007(9) 0.002(7) -0.016(7)
C98 0.050(9) 0.036(9) 0.077(12) -0.011(8) 0.005(8) -0.005(7)
C99 0.049(9) 0.061(11) 0.068(12) 0.017(9) -0.008(8) -0.011(8)
C100 0.056(10) 0.057(11) 0.096(14) -0.043(10) -0.007(9) 0.000(8)
C101 0.064(10) 0.052(10) 0.070(12) -0.032(9) -0.030(9) 0.006(8)
C102 0.063(11) 0.123(17) 0.053(12) 0.017(11) -0.012(9) -0.035(11)
C103 0.048(10) 0.119(17) 0.047(11) -0.005(11) -0.010(8) -0.002(10)
C104 0.061(10) 0.104(15) 0.056(11) -0.020(11) 0.003(9) -0.024(10)
C105 0.077(13) 0.15(2) 0.059(13) -0.030(13) -0.019(10) -0.019(13)
C106 0.070(11) 0.106(16) 0.050(11) 0.009(11) -0.015(9) -0.011(10)
C109 0.050(9) 0.095(13) 0.027(8) -0.021(8) 0.006(7) -0.021(9)
C107 0.081(11) 0.082(13) 0.019(8) -0.012(8) 0.001(7) -0.026(9)
C108 0.043(8) 0.100(14) 0.037(9) -0.003(9) -0.002(7) -0.011(9)
C110 0.067(11) 0.098(15) 0.039(10) -0.016(9) 0.006(8) -0.021(10)
C111 0.049(9) 0.095(14) 0.044(10) -0.026(9) 0.009(7) -0.020(9)
C112 0.035(8) 0.107(14) 0.037(9) -0.016(9) 0.000(7) -0.001(8)
C113 0.037(8) 0.074(12) 0.050(10) -0.012(8) -0.002(7) -0.003(7)
C114 0.042(9) 0.104(15) 0.053(11) -0.011(10) 0.002(8) -0.002(9)
C115 0.051(9) 0.073(12) 0.064(11) -0.029(9) 0.008(8) -0.016(8)
C116 0.035(8) 0.084(13) 0.067(11) -0.027(10) -0.002(7) -0.006(8)
C117 0.044(8) 0.072(12) 0.043(9) -0.029(8) -0.001(7) 0.006(7)
C118 0.040(8) 0.082(13) 0.079(12) -0.058(10) 0.007(8) -0.013(8)
C119 0.048(9) 0.058(11) 0.083(13) -0.019(9) -0.016(8) -0.002(8)
C120 0.071(11) 0.061(11) 0.065(12) -0.023(9) -0.011(9) -0.012(9)

loop_
_atom_type_symbol
_atom_type_description
_atom_type_scat_dispersion_real
_atom_type_scat_dispersion_imag
_atom_type_scat_source
C C 0.0033 0.0016 'International Tables Vol C Tables 4.2.6.8 and 6.1.1.4'
H H 0.0000 0.0000 'International Tables Vol C Tables 4.2.6.8 and 6.1.1.4'
O O 0.0106 0.0060 'International Tables Vol C Tables 4.2.6.8 and 6.1.1.4'
P P 0.1023 0.0942 'International Tables Vol C Tables 4.2.6.8 and 6.1.1.4'
Cl Cl 0.1484 0.1585 'International Tables Vol C Tables 4.2.6.8 and 6.1.1.4'
Pt Pt -1.7033 8.3905 'International Tables Vol C Tables 4.2.6.8 and 6.1.1.4'

loop_
_geom_angle_atom_site_label_1
_geom_angle_atom_site_label_2
_geom_angle_atom_site_label_3
_geom_angle
_geom_angle_publ_flag
Cl1 Pt1 P2 93.59(11) ?
Cl1 Pt1 Cl2 179.43(13) ?
P2 Pt1 Cl2 86.02(11) ?
Cl1 Pt1 P1 93.91(11) ?
P2 Pt1 P1 171.64(10) ?
Cl2 Pt1 P1 86.45(11) ?
P4 Pt2 P3 171.86(11) ?
P4 Pt2 Cl3 94.49(12) ?
P3 Pt2 Cl3 93.22(12) ?
P4 Pt2 Cl4 86.51(12) ?
P3 Pt2 Cl4 86.07(12) ?
Cl3 Pt2 Cl4 174.49(14) ?
C41 P1 C1 105.6(6) yes
C41 P1 C3 106.3(5) yes
C1 P1 C3 94.1(5) yes
C41 P1 Pt1 110.4(4) ?
C1 P1 Pt1 122.4(4) ?
C3 P1 Pt1 116.1(4) ?
C61 P2 C13 104.8(5) yes
C61 P2 C11 104.5(6) yes
C13 P2 C11 92.8(5) yes
C61 P2 Pt1 111.6(4) ?
C13 P2 Pt1 116.9(4) ?
C11 P2 Pt1 123.5(4) ?
C101 P3 C31 106.4(7) yes
C101 P3 C33 105.5(7) yes
C31 P3 C33 94.2(6) yes
C101 P3 Pt2 112.5(5) ?
C31 P3 Pt2 113.7(5) ?
C33 P3 Pt2 122.3(4) ?
C81 P4 C21 104.7(6) yes
C81 P4 C23 106.5(5) yes
C21 P4 C23 92.5(6) yes
C81 P4 Pt2 112.8(5) ?
C21 P4 Pt2 123.3(4) ?
C23 P4 Pt2 114.4(5) ?
C5 O1 C3 117.0(9) ?
C5 O2 C7 112.5(9) ?
C1 O3 C7 116.9(9) ?
C15 O4 C13 116.2(9) ?
C17 O5 C15 111.7(9) ?
C17 O6 C11 112.3(9) ?
C21 O7 C25 114.3(10) ?
C27 O8 C25 111.4(10) ?
C27 O9 C23 114.5(10) ?
C35 O10 C31 114.5(9) ?
C35 O11 C37 112.2(9) ?
C37 O12 C33 115.4(10) ?
O3 C1 C9 108.0(10) ?
O3 C1 C2 104.1(9) ?
C9 C1 C2 112.0(10) ?
O3 C1 P1 107.7(7) ?
C9 C1 P1 110.9(8) ?
C2 C1 P1 113.6(8) ?
C1 C2 H2A 109.5 ?
C1 C2 H2B 109.5 ?
H2A C2 H2B 109.5 ?
C1 C2 H2C 109.5 ?
H2A C2 H2C 109.5 ?
H2B C2 H2C 109.5 ?
O1 C3 C10 108.0(10) ?
O1 C3 C4 105.2(10) ?
C10 C3 C4 112.4(9) ?
O1 C3 P1 108.4(7) ?
C10 C3 P1 108.4(9) ?
C4 C3 P1 114.2(9) ?
C3 C4 H4A 109.5 ?
C3 C4 H4B 109.5 ?
H4A C4 H4B 109.5 ?
C3 C4 H4C 109.5 ?
H4A C4 H4C 109.5 ?
H4B C4 H4C 109.5 ?
O1 C5 O2 109.4(9) ?
O1 C5 C9 111.7(10) ?
O2 C5 C9 107.8(11) ?
O1 C5 C6 106.3(11) ?
O2 C5 C6 106.4(10) ?
C9 C5 C6 115.1(11) ?
C5 C6 H6A 109.5 ?
C5 C6 H6B 109.5 ?
H6A C6 H6B 109.5 ?
C5 C6 H6C 109.5 ?
H6A C6 H6C 109.5 ?
H6B C6 H6C 109.5 ?
O3 C7 O2 109.1(9) ?
O3 C7 C8 107.5(10) ?
O2 C7 C8 108.9(10) ?
O3 C7 C10 111.1(10) ?
O2 C7 C10 105.2(10) ?
C8 C7 C10 114.9(10) ?
C7 C8 H8A 109.5 ?
C7 C8 H8B 109.5 ?
H8A C8 H8B 109.5 ?
C7 C8 H8C 109.5 ?
H8A C8 H8C 109.5 ?
H8B C8 H8C 109.5 ?
C1 C9 C5 111.8(10) ?
C1 C9 H9A 109.3 ?
C5 C9 H9A 109.3 ?
C1 C9 H9B 109.3 ?
C5 C9 H9B 109.3 ?
H9A C9 H9B 107.9 ?
C3 C10 C7 111.9(9) ?
C3 C10 H10A 109.2 ?
C7 C10 H10A 109.2 ?
C3 C10 H10B 109.2 ?
C7 C10 H10B 109.2 ?
H10A C10 H10B 107.9 ?
O6 C11 C19 110.1(9) ?
O6 C11 C12 105.7(10) ?
C19 C11 C12 111.8(10) ?
O6 C11 P2 108.2(7) ?
C19 C11 P2 109.3(8) ?
C12 C11 P2 111.6(9) ?
C11 C12 H12A 109.5 ?
C11 C12 H12B 109.5 ?
H12A C12 H12B 109.5 ?
C11 C12 H12C 109.5 ?
H12A C12 H12C 109.5 ?
H12B C12 H12C 109.5 ?
C20 C13 C14 111.6(9) ?
C20 C13 O4 105.9(10) ?
C14 C13 O4 106.8(10) ?
C20 C13 P2 111.6(8) ?
C14 C13 P2 113.7(9) ?
O4 C13 P2 106.7(7) ?
C13 C14 H14A 109.5 ?
C13 C14 H14B 109.5 ?
H14A C14 H14B 109.5 ?
C13 C14 H14C 109.5 ?
H14A C14 H14C 109.5 ?
H14B C14 H14C 109.5 ?
O5 C15 O4 110.0(9) ?
O5 C15 C19 109.2(10) ?
O4 C15 C19 110.6(9) ?
O5 C15 C16 107.7(10) ?
O4 C15 C16 108.6(10) ?
C19 C15 C16 110.6(10) ?
C15 C16 H16A 109.5 ?
C15 C16 H16B 109.5 ?
H16A C16 H16B 109.5 ?
C15 C16 H16C 109.5 ?
H16A C16 H16C 109.5 ?
H16B C16 H16C 109.5 ?
O5 C17 O6 113.3(10) ?
O5 C17 C18 108.1(10) ?
O6 C17 C18 106.0(11) ?
O5 C17 C20 107.1(10) ?
O6 C17 C20 111.2(9) ?
C18 C17 C20 111.0(11) ?
C17 C18 H18A 109.5 ?
C17 C18 H18B 109.5 ?
H18A C18 H18B 109.5 ?
C17 C18 H18C 109.5 ?
H18A C18 H18C 109.5 ?
H18B C18 H18C 109.5 ?
C15 C19 C11 110.9(9) ?
C15 C19 H19A 109.5 ?
C11 C19 H19A 109.5 ?
C15 C19 H19B 109.5 ?
C11 C19 H19B 109.5 ?
H19A C19 H19B 108.0 ?
C13 C20 C17 112.1(9) ?
C13 C20 H20A 109.2 ?
C17 C20 H20A 109.2 ?
C13 C20 H20B 109.2 ?
C17 C20 H20B 109.2 ?
H20A C20 H20B 107.9 ?
O7 C21 C22 105.5(11) ?
O7 C21 C30 109.4(10) ?
C22 C21 C30 109.9(10) ?
O7 C21 P4 110.0(8) ?
C22 C21 P4 111.5(9) ?
C30 C21 P4 110.4(9) ?
C21 C22 H22A 109.5 ?
C21 C22 H22B 109.5 ?
H22A C22 H22B 109.5 ?
C21 C22 H22C 109.5 ?
H22A C22 H22C 109.5 ?
H22B C22 H22C 109.5 ?
O9 C23 C29 109.4(11) ?
O9 C23 C24 105.6(10) ?
C29 C23 C24 112.6(9) ?
O9 C23 P4 107.6(7) ?
C29 C23 P4 108.6(9) ?
C24 C23 P4 112.9(9) ?
C23 C24 H24A 109.5 ?
C23 C24 H24B 109.5 ?
H24A C24 H24B 109.5 ?
C23 C24 H24C 109.5 ?
H24A C24 H24C 109.5 ?
H24B C24 H24C 109.5 ?
O8 C25 O7 109.5(9) ?
O8 C25 C29 109.2(12) ?
O7 C25 C29 110.4(12) ?
O8 C25 C26 109.0(12) ?
O7 C25 C26 103.4(12) ?
C29 C25 C26 115.1(10) ?
C25 C26 H26A 109.5 ?
C25 C26 H26B 109.5 ?
H26A C26 H26B 109.5 ?
C25 C26 H26C 109.5 ?
H26A C26 H26C 109.5 ?
H26B C26 H26C 109.5 ?
O8 C27 O9 112.0(10) ?
O8 C27 C30 109.0(12) ?
O9 C27 C30 111.0(11) ?
O8 C27 C28 107.6(11) ?
O9 C27 C28 104.7(12) ?
C30 C27 C28 112.6(11) ?
C27 C28 H28A 109.5 ?
C27 C28 H28B 109.5 ?
H28A C28 H28B 109.5 ?
C27 C28 H28C 109.5 ?
H28A C28 H28C 109.5 ?
H28B C28 H28C 109.5 ?
C25 C29 C23 111.4(10) ?
C25 C29 H29A 109.4 ?
C23 C29 H29A 109.4 ?
C25 C29 H29B 109.4 ?
C23 C29 H29B 109.4 ?
H29A C29 H29B 108.0 ?
C27 C30 C21 108.8(10) ?
C27 C30 H30A 109.9 ?
C21 C30 H30A 109.9 ?
C27 C30 H30B 109.9 ?
C21 C30 H30B 109.9 ?
H30A C30 H30B 108.3 ?
C39 C31 O10 108.9(10) ?
C39 C31 C32 113.2(10) ?
O10 C31 C32 102.2(11) ?
C39 C31 P3 109.4(9) ?
O10 C31 P3 106.9(8) ?
C32 C31 P3 115.5(10) ?
C31 C32 H32A 109.5 ?
C31 C32 H32B 109.5 ?
H32A C32 H32B 109.5 ?
C31 C32 H32C 109.5 ?
H32A C32 H32C 109.5 ?
H32B C32 H32C 109.5 ?
C40 C33 O12 107.7(10) ?
C40 C33 C34 112.0(11) ?
O12 C33 C34 107.2(11) ?
C40 C33 P3 109.3(9) ?
O12 C33 P3 107.3(8) ?
C34 C33 P3 113.1(9) ?
C33 C34 H34A 109.5 ?
C33 C34 H34B 109.5 ?
H34A C34 H34B 109.5 ?
C33 C34 H34C 109.5 ?
H34A C34 H34C 109.5 ?
H34B C34 H34C 109.5 ?
O11 C35 O10 109.2(9) ?
O11 C35 C40 107.7(10) ?
O10 C35 C40 110.9(11) ?
O11 C35 C36 108.9(11) ?
O10 C35 C36 106.2(10) ?
C40 C35 C36 113.9(11) ?
C35 C36 H36A 109.5 ?
C35 C36 H36B 109.5 ?
H36A C36 H36B 109.5 ?
C35 C36 H36C 109.5 ?
H36A C36 H36C 109.5 ?
H36B C36 H36C 109.5 ?
O12 C37 O11 109.3(10) ?
O12 C37 C39 111.4(12) ?
O11 C37 C39 110.2(10) ?
O12 C37 C38 107.7(10) ?
O11 C37 C38 107.6(11) ?
C39 C37 C38 110.6(11) ?
C37 C38 H38A 109.5 ?
C37 C38 H38B 109.5 ?
H38A C38 H38B 109.5 ?
C37 C38 H38C 109.5 ?
H38A C38 H38C 109.5 ?
H38B C38 H38C 109.5 ?
C37 C39 C31 111.8(9) ?
C37 C39 H39A 109.3 ?
C31 C39 H39A 109.3 ?
C37 C39 H39B 109.3 ?
C31 C39 H39B 109.3 ?
H39A C39 H39B 107.9 ?
C33 C40 C35 113.2(10) ?
C33 C40 H40A 108.9 ?
C35 C40 H40A 108.9 ?
C33 C40 H40B 108.9 ?
C35 C40 H40B 108.9 ?
H40A C40 H40B 107.7 ?
C42 C41 P1 114.8(8) ?
C42 C41 H41A 108.6 ?
P1 C41 H41A 108.6 ?
C42 C41 H41B 108.6 ?
P1 C41 H41B 108.6 ?
H41A C41 H41B 107.5 ?
C43 C42 C41 112.9(10) ?
C43 C42 H42A 109.0 ?
C41 C42 H42A 109.0 ?
C43 C42 H42B 109.0 ?
C41 C42 H42B 109.0 ?
H42A C42 H42B 107.8 ?
C44 C43 C42 117.3(12) ?
C44 C43 H43A 108.0 ?
C42 C43 H43A 108.0 ?
C44 C43 H43B 108.0 ?
C42 C43 H43B 108.0 ?
H43A C43 H43B 107.2 ?
C43 C44 C45 113.9(13) ?
C43 C44 H44A 108.8 ?
C45 C44 H44A 108.8 ?
C43 C44 H44B 108.8 ?
C45 C44 H44B 108.8 ?
H44A C44 H44B 107.7 ?
C46 C45 C44 115.9(12) ?
C46 C45 H45A 108.3 ?
C44 C45 H45A 108.3 ?
C46 C45 H45B 108.3 ?
C44 C45 H45B 108.3 ?
H45A C45 H45B 107.4 ?
C45 C46 C47 116.3(13) ?
C45 C46 H46A 108.2 ?
C47 C46 H46A 108.2 ?
C45 C46 H46B 108.2 ?
C47 C46 H46B 108.2 ?
H46A C46 H46B 107.4 ?
C48 C47 C46 119.0(12) ?
C48 C47 H47A 107.6 ?
C46 C47 H47A 107.6 ?
C48 C47 H47B 107.6 ?
C46 C47 H47B 107.6 ?
H47A C47 H47B 107.0 ?
C47 C48 C49 119.8(13) ?
C47 C48 H48A 107.4 ?
C49 C48 H48A 107.4 ?
C47 C48 H48B 107.4 ?
C49 C48 H48B 107.4 ?
H48A C48 H48B 106.9 ?
C48 C49 C50 117.8(12) ?
C48 C49 H49A 107.8 ?
C50 C49 H49A 107.8 ?
C48 C49 H49B 107.8 ?
C50 C49 H49B 107.8 ?
H49A C49 H49B 107.2 ?
C51 C50 C49 117.4(11) ?
C51 C50 H50A 108.0 ?
C49 C50 H50A 108.0 ?
C51 C50 H50B 108.0 ?
C49 C50 H50B 108.0 ?
H50A C50 H50B 107.2 ?
C50 C51 C52 116.2(11) ?
C50 C51 H51A 108.2 ?
C52 C51 H51A 108.2 ?
C50 C51 H51B 108.2 ?
C52 C51 H51B 108.2 ?
H51A C51 H51B 107.4 ?
C53 C52 C51 118.4(12) ?
C53 C52 H52A 107.7 ?
C51 C52 H52A 107.7 ?
C53 C52 H52B 107.7 ?
C51 C52 H52B 107.7 ?
H52A C52 H52B 107.1 ?
C52 C53 C54 116.5(11) ?
C52 C53 H53A 108.2 ?
C54 C53 H53A 108.2 ?
C52 C53 H53B 108.2 ?
C54 C53 H53B 108.2 ?
H53A C53 H53B 107.3 ?
C55 C54 C53 116.2(13) ?
C55 C54 H54A 108.2 ?
C53 C54 H54A 108.2 ?
C55 C54 H54B 108.2 ?
C53 C54 H54B 108.2 ?
H54A C54 H54B 107.4 ?
C54 C55 C56 114.5(12) ?
C54 C55 H55A 108.6 ?
C56 C55 H55A 108.6 ?
C54 C55 H55B 108.6 ?
C56 C55 H55B 108.6 ?
H55A C55 H55B 107.6 ?
C57 C56 C55 113.9(12) ?
C57 C56 H56A 108.8 ?
C55 C56 H56A 108.8 ?
C57 C56 H56B 108.8 ?
C55 C56 H56B 108.8 ?
H56A C56 H56B 107.7 ?
C56 C57 C58 112.0(11) ?
C56 C57 H57A 109.2 ?
C58 C57 H57A 109.2 ?
C56 C57 H57B 109.2 ?
C58 C57 H57B 109.2 ?
H57A C57 H57B 107.9 ?
C59 C58 C57 111.3(12) ?
C59 C58 H58A 109.4 ?
C57 C58 H58A 109.4 ?
C59 C58 H58B 109.4 ?
C57 C58 H58B 109.4 ?
H58A C58 H58B 108.0 ?
C58 C59 C60 111.8(13) ?
C58 C59 H59A 109.3 ?
C60 C59 H59A 109.3 ?
C58 C59 H59B 109.3 ?
C60 C59 H59B 109.3 ?
H59A C59 H59B 107.9 ?
C59 C60 H60A 109.5 ?
C59 C60 H60B 109.5 ?
H60A C60 H60B 109.5 ?
C59 C60 H60C 109.5 ?
H60A C60 H60C 109.5 ?
H60B C60 H60C 109.5 ?
C62 C61 P2 116.3(8) ?
C62 C61 H61A 108.2 ?
P2 C61 H61A 108.2 ?
C62 C61 H61B 108.2 ?
P2 C61 H61B 108.2 ?
H61A C61 H61B 107.4 ?
C63 C62 C61 111.2(10) ?
C63 C62 H62A 109.4 ?
C61 C62 H62A 109.4 ?
C63 C62 H62B 109.4 ?
C61 C62 H62B 109.4 ?
H62A C62 H62B 108.0 ?
C64 C63 C62 117.4(11) ?
C64 C63 H63A 107.9 ?
C62 C63 H63A 107.9 ?
C64 C63 H63B 107.9 ?
C62 C63 H63B 107.9 ?
H63A C63 H63B 107.2 ?
C63 C64 C65 109.1(10) ?
C63 C64 H64A 109.9 ?
C65 C64 H64A 109.9 ?
C63 C64 H64B 109.9 ?
C65 C64 H64B 109.9 ?
H64A C64 H64B 108.3 ?
C66 C65 C64 116.8(10) ?
C66 C65 H65A 108.1 ?
C64 C65 H65A 108.1 ?
C66 C65 H65B 108.1 ?
C64 C65 H65B 108.1 ?
H65A C65 H65B 107.3 ?
C67 C66 C65 112.1(10) ?
C67 C66 H66A 109.2 ?
C65 C66 H66A 109.2 ?
C67 C66 H66B 109.2 ?
C65 C66 H66B 109.2 ?
H66A C66 H66B 107.9 ?
C66 C67 C68 115.7(11) ?
C66 C67 H67A 108.3 ?
C68 C67 H67A 108.3 ?
C66 C67 H67B 108.3 ?
C68 C67 H67B 108.3 ?
H67A C67 H67B 107.4 ?
C69 C68 C67 113.5(11) ?
C69 C68 H68A 108.9 ?
C67 C68 H68A 108.9 ?
C69 C68 H68B 108.9 ?
C67 C68 H68B 108.9 ?
H68A C68 H68B 107.7 ?
C68 C69 C70 115.1(11) ?
C68 C69 H69A 108.5 ?
C70 C69 H69A 108.5 ?
C68 C69 H69B 108.5 ?
C70 C69 H69B 108.5 ?
H69A C69 H69B 107.5 ?
C71 C70 C69 112.9(11) ?
C71 C70 H70A 109.0 ?
C69 C70 H70A 109.0 ?
C71 C70 H70B 109.0 ?
C69 C70 H70B 109.0 ?
H70A C70 H70B 107.8 ?
C72 C71 C70 112.7(11) ?
C72 C71 H71A 109.1 ?
C70 C71 H71A 109.1 ?
C72 C71 H71B 109.1 ?
C70 C71 H71B 109.1 ?
H71A C71 H71B 107.8 ?
C73 C72 C71 115.0(11) ?
C73 C72 H72A 108.5 ?
C71 C72 H72A 108.5 ?
C73 C72 H72B 108.5 ?
C71 C72 H72B 108.5 ?
H72A C72 H72B 107.5 ?
C74 C73 C72 115.7(11) ?
C74 C73 H73A 108.4 ?
C72 C73 H73A 108.4 ?
C74 C73 H73B 108.4 ?
C72 C73 H73B 108.4 ?
H73A C73 H73B 107.4 ?
C73 C74 C75 117.7(12) ?
C73 C74 H74A 107.9 ?
C75 C74 H74A 107.9 ?
C73 C74 H74B 107.9 ?
C75 C74 H74B 107.9 ?
H74A C74 H74B 107.2 ?
C76 C75 C74 114.3(12) ?
C76 C75 H75A 108.7 ?
C74 C75 H75A 108.7 ?
C76 C75 H75B 108.7 ?
C74 C75 H75B 108.7 ?
H75A C75 H75B 107.6 ?
C75 C76 C77 115.9(11) ?
C75 C76 H76A 108.3 ?
C77 C76 H76A 108.3 ?
C75 C76 H76B 108.3 ?
C77 C76 H76B 108.3 ?
H76A C76 H76B 107.4 ?
C78 C77 C76 113.4(12) ?
C78 C77 H77A 108.9 ?
C76 C77 H77A 108.9 ?
C78 C77 H77B 108.9 ?
C76 C77 H77B 108.9 ?
H77A C77 H77B 107.7 ?
C77 C78 C79 115.0(13) ?
C77 C78 H78A 108.5 ?
C79 C78 H78A 108.5 ?
C77 C78 H78B 108.5 ?
C79 C78 H78B 108.5 ?
H78A C78 H78B 107.5 ?
C78 C79 C80 114.0(12) ?
C78 C79 H79A 108.8 ?
C80 C79 H79A 108.8 ?
C78 C79 H79B 108.8 ?
C80 C79 H79B 108.8 ?
H79A C79 H79B 107.7 ?
C79 C80 H80A 109.5 ?
C79 C80 H80B 109.5 ?
H80A C80 H80B 109.5 ?
C79 C80 H80C 109.5 ?
H80A C80 H80C 109.5 ?
H80B C80 H80C 109.5 ?
C82 C81 P4 113.4(8) ?
C82 C81 H81A 108.9 ?
P4 C81 H81A 108.9 ?
C82 C81 H81B 108.9 ?
P4 C81 H81B 108.9 ?
H81A C81 H81B 107.7 ?
C81 C82 C83 110.0(11) ?
C81 C82 H82A 109.7 ?
C83 C82 H82A 109.7 ?
C81 C82 H82B 109.7 ?
C83 C82 H82B 109.7 ?
H82A C82 H82B 108.2 ?
C84 C83 C82 115.2(13) ?
C84 C83 H83A 108.5 ?
C82 C83 H83A 108.5 ?
C84 C83 H83B 108.5 ?
C82 C83 H83B 108.5 ?
H83A C83 H83B 107.5 ?
C83 C84 C85 112.2(13) ?
C83 C84 H84A 109.2 ?
C85 C84 H84A 109.2 ?
C83 C84 H84B 109.2 ?
C85 C84 H84B 109.2 ?
H84A C84 H84B 107.9 ?
C86 C85 C84 116.2(12) ?
C86 C85 H85A 108.2 ?
C84 C85 H85A 108.2 ?
C86 C85 H85B 108.2 ?
C84 C85 H85B 108.2 ?
H85A C85 H85B 107.4 ?
C87 C86 C85 116.3(13) ?
C87 C86 H86A 108.2 ?
C85 C86 H86A 108.2 ?
C87 C86 H86B 108.2 ?
C85 C86 H86B 108.2 ?
H86A C86 H86B 107.4 ?
C86 C87 C88 117.5(13) ?
C86 C87 H87A 107.9 ?
C88 C87 H87A 107.9 ?
C86 C87 H87B 107.9 ?
C88 C87 H87B 107.9 ?
H87A C87 H87B 107.2 ?
C89 C88 C87 117.5(13) ?
C89 C88 H88A 107.9 ?
C87 C88 H88A 107.9 ?
C89 C88 H88B 107.9 ?
C87 C88 H88B 107.9 ?
H88A C88 H88B 107.2 ?
C90 C89 C88 118.4(14) ?
C90 C89 H89A 107.7 ?
C88 C89 H89A 107.7 ?
C90 C89 H89B 107.7 ?
C88 C89 H89B 107.7 ?
H89A C89 H89B 107.1 ?
C89 C90 C91 116.2(13) ?
C89 C90 H90A 108.2 ?
C91 C90 H90A 108.2 ?
C89 C90 H90B 108.2 ?
C91 C90 H90B 108.2 ?
H90A C90 H90B 107.4 ?
C92 C91 C90 116.3(12) ?
C92 C91 H91A 108.2 ?
C90 C91 H91A 108.2 ?
C92 C91 H91B 108.2 ?
C90 C91 H91B 108.2 ?
H91A C91 H91B 107.4 ?
C91 C92 C93 113.9(13) ?
C91 C92 H92A 108.8 ?
C93 C92 H92A 108.8 ?
C91 C92 H92B 108.8 ?
C93 C92 H92B 108.8 ?
H92A C92 H92B 107.7 ?
C92 C93 C94 116.4(14) ?
C92 C93 H93A 108.2 ?
C94 C93 H93A 108.2 ?
C92 C93 H93B 108.2 ?
C94 C93 H93B 108.2 ?
H93A C93 H93B 107.3 ?
C95 C94 C93 117.8(15) ?
C95 C94 H94A 107.9 ?
C93 C94 H94A 107.9 ?
C95 C94 H94B 107.9 ?
C93 C94 H94B 107.9 ?
H94A C94 H94B 107.2 ?
C94 C95 C96 116.7(14) ?
C94 C95 H95A 108.1 ?
C96 C95 H95A 108.1 ?
C94 C95 H95B 108.1 ?
C96 C95 H95B 108.1 ?
H95A C95 H95B 107.3 ?
C97 C96 C95 117.0(13) ?
C97 C96 H96A 108.1 ?
C95 C96 H96A 108.1 ?
C97 C96 H96B 108.1 ?
C95 C96 H96B 108.1 ?
H96A C96 H96B 107.3 ?
C96 C97 C98 115.5(13) ?
C96 C97 H97A 108.4 ?
C98 C97 H97A 108.4 ?
C96 C97 H97B 108.4 ?
C98 C97 H97B 108.4 ?
H97A C97 H97B 107.5 ?
C97 C98 C99 114.2(12) ?
C97 C98 H98A 108.7 ?
C99 C98 H98A 108.7 ?
C97 C98 H98B 108.7 ?
C99 C98 H98B 108.7 ?
H98A C98 H98B 107.6 ?
C100 C99 C98 114.0(13) ?
C100 C99 H99A 108.7 ?
C98 C99 H99A 108.7 ?
C100 C99 H99B 108.7 ?
C98 C99 H99B 108.7 ?
H99A C99 H99B 107.6 ?
C99 C100 H10C 109.5 ?
C99 C100 H10D 109.5 ?
H10C C100 H10D 109.5 ?
C99 C100 H10E 109.5 ?
H10C C100 H10E 109.5 ?
H10D C100 H10E 109.5 ?
C102 C101 P3 108.5(11) ?
C102 C101 H10F 110.0 ?
P3 C101 H10F 110.0 ?
C102 C101 H10G 110.0 ?
P3 C101 H10G 110.0 ?
H10F C101 H10G 108.4 ?
C103 C102 C101 113.1(15) ?
C103 C102 H10H 109.0 ?
C101 C102 H10H 109.0 ?
C103 C102 H10I 109.0 ?
C101 C102 H10I 109.0 ?
H10H C102 H10I 107.8 ?
C102 C103 C104 117.2(15) ?
C102 C103 H10J 108.0 ?
C104 C103 H10J 108.0 ?
C102 C103 H10K 108.0 ?
C104 C103 H10K 108.0 ?
H10J C103 H10K 107.2 ?
C103 C104 C105 113.7(15) ?
C103 C104 H10L 108.8 ?
C105 C104 H10L 108.8 ?
C103 C104 H10M 108.8 ?
C105 C104 H10M 108.8 ?
H10L C104 H10M 107.7 ?
C106 C105 C104 116.3(16) ?
C106 C105 H10N 108.2 ?
C104 C105 H10N 108.2 ?
C106 C105 H10O 108.2 ?
C104 C105 H10O 108.2 ?
H10N C105 H10O 107.4 ?
C105 C106 C107 115.6(15) ?
C105 C106 H10P 108.4 ?
C107 C106 H10P 108.4 ?
C105 C106 H10Q 108.4 ?
C107 C106 H10Q 108.4 ?
H10P C106 H10Q 107.4 ?
C108 C109 C110 113.4(12) ?
C108 C109 H10R 108.9 ?
C110 C109 H10R 108.9 ?
C108 C109 H10S 108.9 ?
C110 C109 H10S 108.9 ?
H10R C109 H10S 107.7 ?
C108 C107 C106 115.8(13) ?
C108 C107 H10T 108.3 ?
C106 C107 H10T 108.3 ?
C108 C107 H10U 108.3 ?
C106 C107 H10U 108.3 ?
H10T C107 H10U 107.4 ?
C107 C108 C109 112.6(12) ?
C107 C108 H10V 109.1 ?
C109 C108 H10V 109.1 ?
C107 C108 H10W 109.1 ?
C109 C108 H10W 109.1 ?
H10V C108 H10W 107.8 ?
C111 C110 C109 114.2(13) ?
C111 C110 H11A 108.7 ?
C109 C110 H11A 108.7 ?
C111 C110 H11B 108.7 ?
C109 C110 H11B 108.7 ?
H11A C110 H11B 107.6 ?
C112 C111 C110 112.7(13) ?
C112 C111 H11C 109.1 ?
C110 C111 H11C 109.1 ?
C112 C111 H11D 109.1 ?
C110 C111 H11D 109.1 ?
H11C C111 H11D 107.8 ?
C111 C112 C113 114.1(12) ?
C111 C112 H11E 108.7 ?
C113 C112 H11E 108.7 ?
C111 C112 H11F 108.7 ?
C113 C112 H11F 108.7 ?
H11E C112 H11F 107.6 ?
C112 C113 C114 116.2(12) ?
C112 C113 H11G 108.2 ?
C114 C113 H11G 108.2 ?
C112 C113 H11H 108.2 ?
C114 C113 H11H 108.2 ?
H11G C113 H11H 107.4 ?
C115 C114 C113 116.7(13) ?
C115 C114 H11I 108.1 ?
C113 C114 H11I 108.1 ?
C115 C114 H11J 108.1 ?
C113 C114 H11J 108.1 ?
H11I C114 H11J 107.3 ?
C114 C115 C116 115.2(12) ?
C114 C115 H11K 108.5 ?
C116 C115 H11K 108.5 ?
C114 C115 H11L 108.5 ?
C116 C115 H11L 108.5 ?
H11K C115 H11L 107.5 ?
C117 C116 C115 115.9(12) ?
C117 C116 H11M 108.3 ?
C115 C116 H11M 108.3 ?
C117 C116 H11N 108.3 ?
C115 C116 H11N 108.3 ?
H11M C116 H11N 107.4 ?
C118 C117 C116 113.0(11) ?
C118 C117 H11O 109.0 ?
C116 C117 H11O 109.0 ?
C118 C117 H11P 109.0 ?
C116 C117 H11P 109.0 ?
H11O C117 H11P 107.8 ?
C119 C118 C117 114.1(11) ?
C119 C118 H11Q 108.7 ?
C117 C118 H11Q 108.7 ?
C119 C118 H11R 108.7 ?
C117 C118 H11R 108.7 ?
H11Q C118 H11R 107.6 ?
C118 C119 C120 113.2(13) ?
C118 C119 H11S 108.9 ?
C120 C119 H11S 108.9 ?
C118 C119 H11T 108.9 ?
C120 C119 H11T 108.9 ?
H11S C119 H11T 107.8 ?
C119 C120 H12D 109.5 ?
C119 C120 H12E 109.5 ?
H12D C120 H12E 109.5 ?
C119 C120 H12F 109.5 ?
H12D C120 H12F 109.5 ?
H12E C120 H12F 109.5 ?

loop_
_geom_bond_atom_site_label_1
_geom_bond_atom_site_label_2
_geom_bond_distance
_geom_bond_publ_flag
Pt1 Cl1 2.298(3) yes
Pt1 P2 2.300(3) yes
Pt1 Cl2 2.317(3) yes
Pt1 P1 2.328(3) yes
Pt2 P4 2.291(4) yes
Pt2 P3 2.300(4) yes
Pt2 Cl3 2.302(3) yes
Pt2 Cl4 2.332(3) yes
P1 C41 1.845(12) yes
P1 C1 1.850(12) yes
P1 C3 1.855(13) yes
P2 C61 1.816(11) yes
P2 C13 1.882(11) yes
P2 C11 1.885(12) yes
P3 C101 1.813(14) yes
P3 C31 1.850(14) yes
P3 C33 1.872(12) yes
P4 C81 1.847(12) yes
P4 C21 1.852(12) yes
P4 C23 1.873(13) yes
O1 C5 1.418(15) ?
O1 C3 1.440(13) ?
O2 C5 1.433(14) ?
O2 C7 1.446(14) ?
O3 C1 1.439(13) ?
O3 C7 1.442(14) ?
O4 C15 1.433(14) ?
O4 C13 1.495(14) ?
O5 C17 1.387(14) ?
O5 C15 1.417(15) ?
O6 C17 1.448(15) ?
O6 C11 1.468(14) ?
O7 C21 1.417(14) ?
O7 C25 1.469(16) ?
O8 C27 1.411(16) ?
O8 C25 1.420(16) ?
O9 C27 1.446(16) ?
O9 C23 1.452(14) ?
O10 C35 1.443(15) ?
O10 C31 1.521(16) ?
O11 C35 1.427(14) ?
O11 C37 1.434(15) ?
O12 C37 1.411(15) ?
O12 C33 1.490(15) ?
C1 C9 1.478(17) ?
C1 C2 1.529(15) ?
C2 H2A 0.9800 ?
C2 H2B 0.9800 ?
C2 H2C 0.9800 ?
C3 C10 1.511(16) ?
C3 C4 1.517(16) ?
C4 H4A 0.9800 ?
C4 H4B 0.9800 ?
C4 H4C 0.9800 ?
C5 C9 1.490(17) ?
C5 C6 1.546(17) ?
C6 H6A 0.9800 ?
C6 H6B 0.9800 ?
C6 H6C 0.9800 ?
C7 C8 1.503(16) ?
C7 C10 1.526(17) ?
C8 H8A 0.9800 ?
C8 H8B 0.9800 ?
C8 H8C 0.9800 ?
C9 H9A 0.9900 ?
C9 H9B 0.9900 ?
C10 H10A 0.9900 ?
C10 H10B 0.9900 ?
C11 C19 1.516(15) ?
C11 C12 1.541(16) ?
C12 H12A 0.9800 ?
C12 H12B 0.9800 ?
C12 H12C 0.9800 ?
C13 C20 1.463(16) ?
C13 C14 1.477(16) ?
C14 H14A 0.9800 ?
C14 H14B 0.9800 ?
C14 H14C 0.9800 ?
C15 C19 1.476(16) ?
C15 C16 1.498(16) ?
C16 H16A 0.9800 ?
C16 H16B 0.9800 ?
C16 H16C 0.9800 ?
C17 C18 1.509(18) ?
C17 C20 1.530(15) ?
C18 H18A 0.9800 ?
C18 H18B 0.9800 ?
C18 H18C 0.9800 ?
C19 H19A 0.9900 ?
C19 H19B 0.9900 ?
C20 H20A 0.9900 ?
C20 H20B 0.9900 ?
C21 C22 1.513(18) ?
C21 C30 1.529(17) ?
C22 H22A 0.9800 ?
C22 H22B 0.9800 ?
C22 H22C 0.9800 ?
C23 C29 1.519(17) ?
C23 C24 1.520(17) ?
C24 H24A 0.9800 ?
C24 H24B 0.9800 ?
C24 H24C 0.9800 ?
C25 C29 1.487(17) ?
C25 C26 1.51(2) ?
C26 H26A 0.9800 ?
C26 H26B 0.9800 ?
C26 H26C 0.9800 ?
C27 C30 1.487(18) ?
C27 C28 1.520(19) ?
C28 H28A 0.9800 ?
C28 H28B 0.9800 ?
C28 H28C 0.9800 ?
C29 H29A 0.9900 ?
C29 H29B 0.9900 ?
C30 H30A 0.9900 ?
C30 H30B 0.9900 ?
C31 C39 1.482(16) ?
C31 C32 1.528(16) ?
C32 H32A 0.9800 ?
C32 H32B 0.9800 ?
C32 H32C 0.9800 ?
C33 C40 1.472(18) ?
C33 C34 1.511(18) ?
C34 H34A 0.9800 ?
C34 H34B 0.9800 ?
C34 H34C 0.9800 ?
C35 C40 1.499(17) ?
C35 C36 1.514(18) ?
C36 H36A 0.9800 ?
C36 H36B 0.9800 ?
C36 H36C 0.9800 ?
C37 C39 1.474(17) ?
C37 C38 1.509(17) ?
C38 H38A 0.9800 ?
C38 H38B 0.9800 ?
C38 H38C 0.9800 ?
C39 H39A 0.9900 ?
C39 H39B 0.9900 ?
C40 H40A 0.9900 ?
C40 H40B 0.9900 ?
C41 C42 1.522(16) ?
C41 H41A 0.9900 ?
C41 H41B 0.9900 ?
C42 C43 1.519(16) ?
C42 H42A 0.9900 ?
C42 H42B 0.9900 ?
C43 C44 1.495(18) ?
C43 H43A 0.9900 ?
C43 H43B 0.9900 ?
C44 C45 1.539(18) ?
C44 H44A 0.9900 ?
C44 H44B 0.9900 ?
C45 C46 1.494(19) ?
C45 H45A 0.9900 ?
C45 H45B 0.9900 ?
C46 C47 1.497(17) ?
C46 H46A 0.9900 ?
C46 H46B 0.9900 ?
C47 C48 1.474(18) ?
C47 H47A 0.9900 ?
C47 H47B 0.9900 ?
C48 C49 1.508(17) ?
C48 H48A 0.9900 ?
C48 H48B 0.9900 ?
C49 C50 1.563(17) ?
C49 H49A 0.9900 ?
C49 H49B 0.9900 ?
C50 C51 1.490(17) ?
C50 H50A 0.9900 ?
C50 H50B 0.9900 ?
C51 C52 1.507(16) ?
C51 H51A 0.9900 ?
C51 H51B 0.9900 ?
C52 C53 1.464(17) ?
C52 H52A 0.9900 ?
C52 H52B 0.9900 ?
C53 C54 1.524(18) ?
C53 H53A 0.9900 ?
C53 H53B 0.9900 ?
C54 C55 1.490(17) ?
C54 H54A 0.9900 ?
C54 H54B 0.9900 ?
C55 C56 1.562(18) ?
C55 H55A 0.9900 ?
C55 H55B 0.9900 ?
C56 C57 1.507(17) ?
C56 H56A 0.9900 ?
C56 H56B 0.9900 ?
C57 C58 1.570(18) ?
C57 H57A 0.9900 ?
C57 H57B 0.9900 ?
C58 C59 1.490(18) ?
C58 H58A 0.9900 ?
C58 H58B 0.9900 ?
C59 C60 1.59(2) ?
C59 H59A 0.9900 ?
C59 H59B 0.9900 ?
C60 H60A 0.9800 ?
C60 H60B 0.9800 ?
C60 H60C 0.9800 ?
C61 C62 1.555(15) ?
C61 H61A 0.9900 ?
C61 H61B 0.9900 ?
C62 C63 1.549(15) ?
C62 H62A 0.9900 ?
C62 H62B 0.9900 ?
C63 C64 1.503(16) ?
C63 H63A 0.9900 ?
C63 H63B 0.9900 ?
C64 C65 1.534(16) ?
C64 H64A 0.9900 ?
C64 H64B 0.9900 ?
C65 C66 1.515(17) ?
C65 H65A 0.9900 ?
C65 H65B 0.9900 ?
C66 C67 1.511(16) ?
C66 H66A 0.9900 ?
C66 H66B 0.9900 ?
C67 C68 1.551(17) ?
C67 H67A 0.9900 ?
C67 H67B 0.9900 ?
C68 C69 1.524(17) ?
C68 H68A 0.9900 ?
C68 H68B 0.9900 ?
C69 C70 1.548(18) ?
C69 H69A 0.9900 ?
C69 H69B 0.9900 ?
C70 C71 1.531(17) ?
C70 H70A 0.9900 ?
C70 H70B 0.9900 ?
C71 C72 1.531(17) ?
C71 H71A 0.9900 ?
C71 H71B 0.9900 ?
C72 C73 1.503(16) ?
C72 H72A 0.9900 ?
C72 H72B 0.9900 ?
C73 C74 1.502(18) ?
C73 H73A 0.9900 ?
C73 H73B 0.9900 ?
C74 C75 1.515(17) ?
C74 H74A 0.9900 ?
C74 H74B 0.9900 ?
C75 C76 1.499(18) ?
C75 H75A 0.9900 ?
C75 H75B 0.9900 ?
C76 C77 1.524(16) ?
C76 H76A 0.9900 ?
C76 H76B 0.9900 ?
C77 C78 1.52(2) ?
C77 H77A 0.9900 ?
C77 H77B 0.9900 ?
C78 C79 1.526(18) ?
C78 H78A 0.9900 ?
C78 H78B 0.9900 ?
C79 C80 1.54(2) ?
C79 H79A 0.9900 ?
C79 H79B 0.9900 ?
C80 H80A 0.9800 ?
C80 H80B 0.9800 ?
C80 H80C 0.9800 ?
C81 C82 1.531(18) ?
C81 H81A 0.9900 ?
C81 H81B 0.9900 ?
C82 C83 1.582(19) ?
C82 H82A 0.9900 ?
C82 H82B 0.9900 ?
C83 C84 1.480(19) ?
C83 H83A 0.9900 ?
C83 H83B 0.9900 ?
C84 C85 1.55(2) ?
C84 H84A 0.9900 ?
C84 H84B 0.9900 ?
C85 C86 1.513(19) ?
C85 H85A 0.9900 ?
C85 H85B 0.9900 ?
C86 C87 1.486(19) ?
C86 H86A 0.9900 ?
C86 H86B 0.9900 ?
C87 C88 1.53(2) ?
C87 H87A 0.9900 ?
C87 H87B 0.9900 ?
C88 C89 1.51(2) ?
C88 H88A 0.9900 ?
C88 H88B 0.9900 ?
C89 C90 1.466(19) ?
C89 H89A 0.9900 ?
C89 H89B 0.9900 ?
C90 C91 1.53(2) ?
C90 H90A 0.9900 ?
C90 H90B 0.9900 ?
C91 C92 1.493(19) ?
C91 H91A 0.9900 ?
C91 H91B 0.9900 ?
C92 C93 1.51(2) ?
C92 H92A 0.9900 ?
C92 H92B 0.9900 ?
C93 C94 1.53(2) ?
C93 H93A 0.9900 ?
C93 H93B 0.9900 ?
C94 C95 1.48(2) ?
C94 H94A 0.9900 ?
C94 H94B 0.9900 ?
C95 C96 1.523(19) ?
C95 H95A 0.9900 ?
C95 H95B 0.9900 ?
C96 C97 1.512(19) ?
C96 H96A 0.9900 ?
C96 H96B 0.9900 ?
C97 C98 1.513(18) ?
C97 H97A 0.9900 ?
C97 H97B 0.9900 ?
C98 C99 1.54(2) ?
C98 H98A 0.9900 ?
C98 H98B 0.9900 ?
C99 C100 1.515(19) ?
C99 H99A 0.9900 ?
C99 H99B 0.9900 ?
C100 H10C 0.9800 ?
C100 H10D 0.9800 ?
C100 H10E 0.9800 ?
C101 C102 1.60(2) ?
C101 H10F 0.9900 ?
C101 H10G 0.9900 ?
C102 C103 1.45(2) ?
C102 H10H 0.9900 ?
C102 H10I 0.9900 ?
C103 C104 1.46(2) ?
C103 H10J 0.9900 ?
C103 H10K 0.9900 ?
C104 C105 1.53(2) ?
C104 H10L 0.9900 ?
C104 H10M 0.9900 ?
C105 C106 1.48(2) ?
C105 H10N 0.9900 ?
C105 H10O 0.9900 ?
C106 C107 1.50(2) ?
C106 H10P 0.9900 ?
C106 H10Q 0.9900 ?
C109 C108 1.506(19) ?
C109 C110 1.544(19) ?
C109 H10R 0.9900 ?
C109 H10S 0.9900 ?
C107 C108 1.491(19) ?
C107 H10T 0.9900 ?
C107 H10U 0.9900 ?
C108 H10V 0.9900 ?
C108 H10W 0.9900 ?
C110 C111 1.51(2) ?
C110 H11A 0.9900 ?
C110 H11B 0.9900 ?
C111 C112 1.505(18) ?
C111 H11C 0.9900 ?
C111 H11D 0.9900 ?
C112 C113 1.536(19) ?
C112 H11E 0.9900 ?
C112 H11F 0.9900 ?
C113 C114 1.536(18) ?
C113 H11G 0.9900 ?
C113 H11H 0.9900 ?
C114 C115 1.49(2) ?
C114 H11I 0.9900 ?
C114 H11J 0.9900 ?
C115 C116 1.537(19) ?
C115 H11K 0.9900 ?
C115 H11L 0.9900 ?
C116 C117 1.523(19) ?
C116 H11M 0.9900 ?
C116 H11N 0.9900 ?
C117 C118 1.523(18) ?
C117 H11O 0.9900 ?
C117 H11P 0.9900 ?
C118 C119 1.505(19) ?
C118 H11Q 0.9900 ?
C118 H11R 0.9900 ?
C119 C120 1.544(19) ?
C119 H11S 0.9900 ?
C119 H11T 0.9900 ?
C120 H12D 0.9800 ?
C120 H12E 0.9800 ?
C120 H12F 0.9800 ?

loop_
_geom_torsion_atom_site_label_1
_geom_torsion_atom_site_label_2
_geom_torsion_atom_site_label_3
_geom_torsion_atom_site_label_4
_geom_torsion
_geom_torsion_publ_flag
Cl1 Pt1 P1 C41 137.1(4) ?
Cl2 Pt1 P1 C41 -42.5(4) ?
Cl1 Pt1 P1 C1 11.9(5) ?
Cl2 Pt1 P1 C1 -167.6(5) ?
Cl1 Pt1 P1 C3 -101.9(4) ?
Cl2 Pt1 P1 C3 78.5(4) ?
Cl1 Pt1 P2 C61 -131.2(4) ?
Cl2 Pt1 P2 C61 48.4(4) ?
Cl1 Pt1 P2 C13 108.2(4) ?
Cl2 Pt1 P2 C13 -72.2(4) ?
Cl1 Pt1 P2 C11 -5.5(5) ?
Cl2 Pt1 P2 C11 174.1(5) ?
Cl3 Pt2 P3 C101 -129.1(6) ?
Cl4 Pt2 P3 C101 45.4(6) ?
Cl3 Pt2 P3 C31 109.9(5) ?
Cl4 Pt2 P3 C31 -75.6(5) ?
Cl3 Pt2 P3 C33 -1.9(6) ?
Cl4 Pt2 P3 C33 172.7(6) ?
Cl3 Pt2 P4 C81 132.1(4) ?
Cl4 Pt2 P4 C81 -42.5(4) ?
Cl3 Pt2 P4 C21 4.8(5) ?
Cl4 Pt2 P4 C21 -169.7(5) ?
Cl3 Pt2 P4 C23 -106.0(4) ?
Cl4 Pt2 P4 C23 79.5(4) ?
C7 O3 C1 C9 -51.9(12) ?
C7 O3 C1 C2 -171.1(9) ?
C7 O3 C1 P1 68.0(11) ?
C41 P1 C1 O3 47.7(9) ?
C3 P1 C1 O3 -60.4(8) ?
Pt1 P1 C1 O3 175.0(5) ?
C41 P1 C1 C9 165.8(8) ?
C3 P1 C1 C9 57.6(9) ?
Pt1 P1 C1 C9 -66.9(9) ?
C41 P1 C1 C2 -67.0(9) ?
C3 P1 C1 C2 -175.2(9) ?
Pt1 P1 C1 C2 60.3(10) ?
C5 O1 C3 C10 -50.9(13) ?
C5 O1 C3 C4 -171.1(10) ?
C5 O1 C3 P1 66.3(12) ?
C41 P1 C3 O1 -163.5(8) ?
C1 P1 C3 O1 -55.9(9) ?
Pt1 P1 C3 O1 73.3(8) ?
C41 P1 C3 C10 -46.5(9) ?
C1 P1 C3 C10 61.0(8) ?
Pt1 P1 C3 C10 -169.7(6) ?
C41 P1 C3 C4 79.6(9) ?
C1 P1 C3 C4 -172.8(9) ?
Pt1 P1 C3 C4 -43.6(9) ?
C3 O1 C5 O2 54.9(14) ?
C3 O1 C5 C9 -64.3(13) ?
C3 O1 C5 C6 169.4(10) ?
C7 O2 C5 O1 -61.1(13) ?
C7 O2 C5 C9 60.5(12) ?
C7 O2 C5 C6 -175.5(10) ?
C1 O3 C7 O2 52.9(13) ?
C1 O3 C7 C8 170.9(10) ?
C1 O3 C7 C10 -62.6(13) ?
C5 O2 C7 O3 -56.4(13) ?
C5 O2 C7 C8 -173.5(10) ?
C5 O2 C7 C10 62.8(12) ?
O3 C1 C9 C5 54.0(13) ?
C2 C1 C9 C5 168.1(10) ?
P1 C1 C9 C5 -63.9(12) ?
O1 C5 C9 C1 60.7(13) ?
O2 C5 C9 C1 -59.4(13) ?
C6 C5 C9 C1 -178.0(11) ?
O1 C3 C10 C7 52.3(13) ?
C4 C3 C10 C7 167.9(10) ?
P1 C3 C10 C7 -65.0(11) ?
O3 C7 C10 C3 59.4(13) ?
O2 C7 C10 C3 -58.5(13) ?
C8 C7 C10 C3 -178.3(11) ?
C17 O6 C11 C19 48.0(11) ?
C17 O6 C11 C12 168.9(9) ?
C17 O6 C11 P2 -71.4(10) ?
C61 P2 C11 O6 -46.7(9) ?
C13 P2 C11 O6 59.4(8) ?
Pt1 P2 C11 O6 -175.5(5) ?
C61 P2 C11 C19 -166.6(8) ?
C13 P2 C11 C19 -60.5(8) ?
Pt1 P2 C11 C19 64.6(9) ?
C61 P2 C11 C12 69.2(10) ?
C13 P2 C11 C12 175.3(9) ?
Pt1 P2 C11 C12 -59.6(10) ?
C15 O4 C13 C20 50.5(12) ?
C15 O4 C13 C14 169.6(10) ?
C15 O4 C13 P2 -68.5(11) ?
C61 P2 C13 C20 48.4(9) ?
C11 P2 C13 C20 -57.4(9) ?
Pt1 P2 C13 C20 172.5(6) ?
C61 P2 C13 C14 -78.9(10) ?
C11 P2 C13 C14 175.3(9) ?
Pt1 P2 C13 C14 45.2(10) ?
C61 P2 C13 O4 163.6(8) ?
C11 P2 C13 O4 57.8(9) ?
Pt1 P2 C13 O4 -72.2(8) ?
C17 O5 C15 O4 60.3(12) ?
C17 O5 C15 C19 -61.3(12) ?
C17 O5 C15 C16 178.5(10) ?
C13 O4 C15 O5 -53.7(12) ?
C13 O4 C15 C19 67.0(12) ?
C13 O4 C15 C16 -171.4(10) ?
C15 O5 C17 O6 59.7(13) ?
C15 O5 C17 C18 177.0(11) ?
C15 O5 C17 C20 -63.3(12) ?
C11 O6 C17 O5 -53.1(12) ?
C11 O6 C17 C18 -171.6(10) ?
C11 O6 C17 C20 67.7(11) ?
O5 C15 C19 C11 57.1(12) ?
O4 C15 C19 C11 -64.1(13) ?
C16 C15 C19 C11 175.6(10) ?
O6 C11 C19 C15 -51.1(12) ?
C12 C11 C19 C15 -168.2(10) ?
P2 C11 C19 C15 67.6(11) ?
C14 C13 C20 C17 -168.7(10) ?
O4 C13 C20 C17 -52.9(12) ?
P2 C13 C20 C17 62.8(11) ?
O5 C17 C20 C13 61.9(12) ?
O6 C17 C20 C13 -62.4(13) ?
C18 C17 C20 C13 179.8(11) ?
C25 O7 C21 C22 -170.6(10) ?
C25 O7 C21 C30 -52.4(13) ?
C25 O7 C21 P4 69.0(12) ?
C81 P4 C21 O7 47.5(10) ?
C23 P4 C21 O7 -60.3(10) ?
Pt2 P4 C21 O7 178.2(7) ?
C81 P4 C21 C22 -69.2(10) ?
C23 P4 C21 C22 -177.0(10) ?
Pt2 P4 C21 C22 61.5(11) ?
C81 P4 C21 C30 168.3(8) ?
C23 P4 C21 C30 60.5(9) ?
Pt2 P4 C21 C30 -61.0(9) ?
C27 O9 C23 C29 -48.2(13) ?
C27 O9 C23 C24 -169.6(10) ?
C27 O9 C23 P4 69.6(12) ?
C81 P4 C23 O9 -165.3(8) ?
C21 P4 C23 O9 -59.1(9) ?
Pt2 P4 C23 O9 69.4(9) ?
C81 P4 C23 C29 -47.0(9) ?
C21 P4 C23 C29 59.2(9) ?
Pt2 P4 C23 C29 -172.3(6) ?
C81 P4 C23 C24 78.5(10) ?
C21 P4 C23 C24 -175.3(9) ?
Pt2 P4 C23 C24 -46.8(9) ?
C27 O8 C25 O7 -59.6(14) ?
C27 O8 C25 C29 61.3(14) ?
C27 O8 C25 C26 -172.2(11) ?
C21 O7 C25 O8 55.0(14) ?
C21 O7 C25 C29 -65.3(13) ?
C21 O7 C25 C26 171.1(10) ?
C25 O8 C27 O9 -59.1(14) ?
C25 O8 C27 C30 64.0(13) ?
C25 O8 C27 C28 -173.7(11) ?
C23 O9 C27 O8 53.3(14) ?
C23 O9 C27 C30 -68.8(13) ?
C23 O9 C27 C28 169.5(10) ?
O8 C25 C29 C23 -57.2(14) ?
O7 C25 C29 C23 63.3(14) ?
C26 C25 C29 C23 179.8(13) ?
O9 C23 C29 C25 50.3(14) ?
C24 C23 C29 C25 167.4(11) ?
P4 C23 C29 C25 -66.9(12) ?
O8 C27 C30 C21 -59.6(13) ?
O9 C27 C30 C21 64.2(14) ?
C28 C27 C30 C21 -178.9(12) ?
O7 C21 C30 C27 53.9(14) ?
C22 C21 C30 C27 169.3(11) ?
P4 C21 C30 C27 -67.3(12) ?
C35 O10 C31 C39 50.1(14) ?
C35 O10 C31 C32 170.2(11) ?
C35 O10 C31 P3 -68.1(12) ?
C101 P3 C31 C39 48.5(10) ?
C33 P3 C31 C39 -59.0(9) ?
Pt2 P3 C31 C39 172.9(6) ?
C101 P3 C31 O10 166.3(8) ?
C33 P3 C31 O10 58.8(9) ?
Pt2 P3 C31 O10 -69.3(8) ?
C101 P3 C31 C32 -80.7(11) ?
C33 P3 C31 C32 171.8(11) ?
Pt2 P3 C31 C32 43.7(11) ?
C37 O12 C33 C40 51.3(13) ?
C37 O12 C33 C34 172.0(11) ?
C37 O12 C33 P3 -66.3(13) ?
C101 P3 C33 C40 -168.4(9) ?
C31 P3 C33 C40 -60.1(9) ?
Pt2 P3 C33 C40 61.4(10) ?
C101 P3 C33 O12 -51.9(11) ?
C31 P3 C33 O12 56.4(10) ?
Pt2 P3 C33 O12 177.9(6) ?
C101 P3 C33 C34 66.0(12) ?
C31 P3 C33 C34 174.3(11) ?
Pt2 P3 C33 C34 -64.2(12) ?
C37 O11 C35 O10 59.8(13) ?
C37 O11 C35 C40 -60.7(12) ?
C37 O11 C35 C36 175.4(10) ?
C31 O10 C35 O11 -54.4(14) ?
C31 O10 C35 C40 64.2(13) ?
C31 O10 C35 C36 -171.6(11) ?
C33 O12 C37 O11 -56.0(14) ?
C33 O12 C37 C39 66.0(14) ?
C33 O12 C37 C38 -172.6(11) ?
C35 O11 C37 O12 60.9(13) ?
C35 O11 C37 C39 -61.8(12) ?
C35 O11 C37 C38 177.6(10) ?
O12 C37 C39 C31 -64.6(14) ?
O11 C37 C39 C31 56.9(14) ?
C38 C37 C39 C31 175.7(11) ?
O10 C31 C39 C37 -49.9(14) ?
C32 C31 C39 C37 -162.9(12) ?
P3 C31 C39 C37 66.7(12) ?
O12 C33 C40 C35 -50.7(13) ?
C34 C33 C40 C35 -168.3(11) ?
P3 C33 C40 C35 65.5(12) ?
O11 C35 C40 C33 56.9(13) ?
O10 C35 C40 C33 -62.5(13) ?
C36 C35 C40 C33 177.8(11) ?
C1 P1 C41 C42 90.2(9) ?
C3 P1 C41 C42 -170.7(9) ?
Pt1 P1 C41 C42 -44.0(10) yes
P1 C41 C42 C43 145.3(9) yes
C41 C42 C43 C44 73.2(15) yes
C42 C43 C44 C45 -175.4(13) yes
C43 C44 C45 C46 -156.1(14) ?
C44 C45 C46 C47 -177.5(14) ?
C45 C46 C47 C48 -172.0(15) ?
C46 C47 C48 C49 -173.9(14) ?
C47 C48 C49 C50 -175.6(14) ?
C48 C49 C50 C51 -175.9(13) ?
C49 C50 C51 C52 -179.3(13) ?
C50 C51 C52 C53 -176.7(13) ?
C51 C52 C53 C54 -178.9(13) ?
C52 C53 C54 C55 -179.8(13) ?
C53 C54 C55 C56 179.4(12) ?
C54 C55 C56 C57 176.3(13) ?
C55 C56 C57 C58 179.4(12) ?
C56 C57 C58 C59 -179.6(13) ?
C57 C58 C59 C60 -178.2(14) ?
C13 P2 C61 C62 172.7(9) ?
C11 P2 C61 C62 -90.3(10) ?
Pt1 P2 C61 C62 45.3(10) yes
P2 C61 C62 C63 -153.5(9) yes
C61 C62 C63 C64 179.1(11) yes
C62 C63 C64 C65 -167.1(11) yes
C63 C64 C65 C66 174.2(12) ?
C64 C65 C66 C67 -177.8(12) ?
C65 C66 C67 C68 178.4(12) ?
C66 C67 C68 C69 178.1(12) ?
C67 C68 C69 C70 -179.7(12) ?
C68 C69 C70 C71 178.9(12) ?
C69 C70 C71 C72 -178.8(11) ?
C70 C71 C72 C73 -179.6(11) ?
C71 C72 C73 C74 -178.2(11) ?
C72 C73 C74 C75 -179.4(12) ?
C73 C74 C75 C76 -176.5(12) ?
C74 C75 C76 C77 -176.2(12) ?
C75 C76 C77 C78 177.6(12) ?
C76 C77 C78 C79 179.9(12) ?
C77 C78 C79 C80 -179.2(14) ?
C21 P4 C81 C82 90.0(11) ?
C23 P4 C81 C82 -172.8(10) ?
Pt2 P4 C81 C82 -46.5(11) yes
P4 C81 C82 C83 174.8(10) yes
C81 C82 C83 C84 -78.2(18) yes
C82 C83 C84 C85 -175.2(13) yes
C83 C84 C85 C86 172.5(14) ?
C84 C85 C86 C87 -172.0(14) ?
C85 C86 C87 C88 174.8(14) ?
C86 C87 C88 C89 -177.0(13) ?
C87 C88 C89 C90 -179.6(14) ?
C88 C89 C90 C91 178.9(13) ?
C89 C90 C91 C92 -179.3(14) ?
C90 C91 C92 C93 179.6(13) ?
C91 C92 C93 C94 180.0(14) ?
C92 C93 C94 C95 -178.3(14) ?
C93 C94 C95 C96 -178.8(14) ?
C94 C95 C96 C97 178.9(13) ?
C95 C96 C97 C98 -176.0(13) ?
C96 C97 C98 C99 -178.8(13) ?
C97 C98 C99 C100 -178.5(13) ?
C31 P3 C101 C102 171.2(10) ?
C33 P3 C101 C102 -89.6(11) ?
Pt2 P3 C101 C102 46.1(12) yes
P3 C101 C102 C103 174.6(12) yes
C101 C102 C103 C104 78(2) yes
C102 C103 C104 C105 -177.3(17) yes
C103 C104 C105 C106 -175.4(18) ?
C104 C105 C106 C107 177.5(16) ?
C105 C106 C107 C108 174.0(17) ?
C106 C107 C108 C109 -176.6(15) ?
C110 C109 C108 C107 -179.3(14) ?
C108 C109 C110 C111 -177.4(15) ?
C109 C110 C111 C112 180.0(14) ?
C110 C111 C112 C113 177.0(14) ?
C111 C112 C113 C114 -179.7(15) ?
C112 C113 C114 C115 177.5(15) ?
C113 C114 C115 C116 -175.4(15) ?
C114 C115 C116 C117 179.1(15) ?
C115 C116 C117 C118 -176.0(15) ?
C116 C117 C118 C119 177.3(15) ?
C117 C118 C119 C120 -178.2(15) ?

loop_
_platon_squeeze_void_nr
_platon_squeeze_void_average_x
_platon_squeeze_void_average_y
_platon_squeeze_void_average_z
_platon_squeeze_void_volume
_platon_squeeze_void_count_electrons
1 0.000 0.000 0.000 383.8 154.3
2 0.325 0.664 0.934 10.1 -0.8
3 0.396 0.292 0.985 8.3 0.2
4 0.604 0.708 0.015 8.3 -0.7
5 0.674 0.336 0.066 10.1 -0.4
